data_4069877
loop_
_publ_author_name
'Michiue, Kenji'
'Oshiki, Toshiyuki'
'Takai, Kazuhiko'
'Mitani, Makoto'
'Fujita, Terunori'

_publ_section_title
;
 Tantalum Complexes Incorporating Tris(pyrazolyl)Borate Ligands:
 Syntheses, Structures, and Ethylene Polymerization Behavior
;
_journal_issue 22
_journal_name_full Organometallics
_journal_page_first 6450
_journal_paper_doi 10.1021/om9004719
_journal_volume 28
_journal_year 2009
_chemical_formula_moiety 'C50.50 H61 B Cl2 N7 Ta '
_chemical_formula_sum 'C50.5 H61 B Cl2 N7 Ta'
_chemical_formula_weight 1028.75
_space_group_IT_number 14
_symmetry_cell_setting monoclinic
_symmetry_Int_Tables_number 14
_symmetry_space_group_name_Hall '-P 2ybc'
_symmetry_space_group_name_H-M 'P 1 21/c 1'
_cell_angle_alpha 90.0000
_cell_angle_beta 112.8125(10)
_cell_angle_gamma 90.0000
_cell_formula_units_Z 4
_cell_length_a 12.4876(11)
_cell_length_b 26.0433(19)
_cell_length_c 15.8992(13)
_cell_measurement_reflns_used 14609
_cell_measurement_temperature 293.1
_cell_measurement_theta_max 31.0
_cell_measurement_theta_min 1.9
_cell_volume 4766.3(7)
_computing_cell_refinement CrystalClear
_computing_data_collection CrystalClear
_computing_data_reduction CrystalStructure
_computing_publication_material 'CrystalStructure 3.8'
_computing_structure_refinement SHELXL
_computing_structure_solution SIR2004
_diffrn_detector_area_resol_mean 7.31
_diffrn_measured_fraction_theta_full 0.994
_diffrn_measured_fraction_theta_max 0.701
_diffrn_measurement_device_type 'Rigaku Saturn'
_diffrn_measurement_method \w
_diffrn_radiation_type 'Mo K\a'
_diffrn_radiation_wavelength 0.71070
_diffrn_reflns_av_R_equivalents 0.052
_diffrn_reflns_limit_h_max 15
_diffrn_reflns_limit_h_min -17
_diffrn_reflns_limit_k_max 31
_diffrn_reflns_limit_k_min -37
_diffrn_reflns_limit_l_max 22
_diffrn_reflns_limit_l_min -21
_diffrn_reflns_number 37474
_diffrn_reflns_theta_full 27.50
_diffrn_reflns_theta_max 31.25
_exptl_absorpt_coefficient_mu 2.457
_exptl_absorpt_correction_T_max 0.782
_exptl_absorpt_correction_T_min 0.600
_exptl_absorpt_correction_type multi-scan
_exptl_absorpt_process_details 'Jacobson, R. (1998) Private communication'
_exptl_crystal_colour limegreen
_exptl_crystal_density_diffrn 1.434
_exptl_crystal_density_method 'not measured'
_exptl_crystal_description block
_exptl_crystal_F_000 2100.00
_exptl_crystal_size_max 0.15
_exptl_crystal_size_mid 0.10
_exptl_crystal_size_min 0.10
_refine_diff_density_max 3.62
_refine_diff_density_min -4.38
_refine_ls_extinction_coef 0.0420(9)
_refine_ls_extinction_method SHELXL
_refine_ls_goodness_of_fit_ref 1.306
_refine_ls_hydrogen_treatment constr
_refine_ls_number_parameters 652
_refine_ls_number_reflns 10897
_refine_ls_R_factor_gt 0.0600
_refine_ls_shift/su_max 0.0030
_refine_ls_structure_factor_coef Fsqd
_refine_ls_weighting_details 'w = 1/[\s^2^(Fo^2^)+(0.0838P)^2^+2.6796P] where P=(Fo^2^+2Fc^2^)/3'
_refine_ls_weighting_scheme calc
_refine_ls_wR_factor_ref 0.1435
_reflns_number_gt 9772
_reflns_number_total 10897
_reflns_threshold_expression F^2^>2.0\s(F^2^)
_cod_data_source_file om9004719_si_001.cif
_cod_data_source_block '_Complex4'
_cod_original_formula_sum 'C50.50 H61 B Cl2 N7 Ta '
_cod_database_code 4069877

loop_
_symmetry_equiv_pos_site_id
_symmetry_equiv_pos_as_xyz
1 +X,+Y,+Z
2 -X,1/2+Y,1/2-Z
3 -X,-Y,-Z
4 +X,1/2-Y,1/2+Z

loop_
_atom_site_label
_atom_site_type_symbol
_atom_site_fract_x
_atom_site_fract_y
_atom_site_fract_z
_atom_site_U_iso_or_equiv
_atom_site_adp_type
_atom_site_occupancy
_atom_site_symmetry_multiplicity
_atom_site_calc_flag
_atom_site_refinement_flags
Ta(1) Ta 0.530612(13) 0.208023(6) 0.829928(10) 0.01070(11) Uani 1.00 1 d .
Cl(1) Cl 0.61781(9) 0.26982(4) 0.76748(7) 0.0163(2) Uani 1.00 1 d .
Cl(2) Cl 0.56042(9) 0.13590(4) 0.75153(7) 0.0165(2) Uani 1.00 1 d .
N(1) N 0.5666(3) 0.16571(13) 1.0253(2) 0.0139(6) Uani 1.00 1 d .
N(2) N 0.5025(3) 0.15750(14) 0.9343(2) 0.0139(6) Uani 1.00 1 d .
N(3) N 0.7578(3) 0.19101(15) 1.0201(2) 0.0152(6) Uani 1.00 1 d .
N(4) N 0.7333(3) 0.18953(13) 0.9279(2) 0.0141(6) Uani 1.00 1 d .
N(5) N 0.6134(3) 0.25806(14) 1.0252(2) 0.0136(6) Uani 1.00 1 d .
N(6) N 0.5445(3) 0.26719(13) 0.9354(2) 0.0128(6) Uani 1.00 1 d .
N(7) N 0.3878(3) 0.21762(13) 0.7482(2) 0.0130(6) Uani 1.00 1 d .
C(1) C 0.5297(3) 0.13622(16) 1.0765(2) 0.0169(8) Uani 1.00 1 d .
C(2) C 0.4391(3) 0.10552(17) 1.0189(3) 0.0189(8) Uani 1.00 1 d .
C(3) C 0.4249(3) 0.11981(15) 0.9306(2) 0.0134(7) Uani 1.00 1 d .
C(4) C 0.3425(3) 0.09630(15) 0.8462(2) 0.0143(7) Uani 1.00 1 d .
C(5) C 0.2247(3) 0.11053(16) 0.8122(2) 0.0165(8) Uani 1.00 1 d .
C(6) C 0.1480(3) 0.08672(18) 0.7336(3) 0.0216(9) Uani 1.00 1 d .
C(7) C 0.1851(4) 0.04970(18) 0.6879(3) 0.0236(9) Uani 1.00 1 d .
C(8) C 0.3008(4) 0.03432(16) 0.7251(3) 0.0214(9) Uani 1.00 1 d .
C(9) C 0.3798(4) 0.05635(16) 0.8046(3) 0.0189(8) Uani 1.00 1 d .
C(10) C 0.1808(4) 0.14905(18) 0.8629(3) 0.0218(9) Uani 1.00 1 d .
C(11) C 0.1019(5) 0.0273(2) 0.5991(3) 0.0355(12) Uani 1.00 1 d .
C(12) C 0.5004(4) 0.03480(18) 0.8490(3) 0.0240(10) Uani 1.00 1 d .
C(13) C 0.8693(3) 0.17687(18) 1.0674(2) 0.0205(8) Uani 1.00 1 d .
C(14) C 0.9195(3) 0.16626(18) 1.0062(3) 0.0211(9) Uani 1.00 1 d .
C(15) C 0.8324(3) 0.17435(16) 0.9200(2) 0.0171(8) Uani 1.00 1 d .
C(16) C 0.8466(3) 0.16806(17) 0.8314(2) 0.0176(8) Uani 1.00 1 d .
C(17) C 0.8859(3) 0.20964(15) 0.7948(3) 0.0171(9) Uani 1.00 1 d .
C(18) C 0.8985(4) 0.20353(17) 0.7120(3) 0.0214(9) Uani 1.00 1 d .
C(19) C 0.8725(3) 0.1571(2) 0.6642(3) 0.0227(9) Uani 1.00 1 d .
C(20) C 0.8420(3) 0.11565(18) 0.7050(3) 0.0209(9) Uani 1.00 1 d .
C(21) C 0.8304(3) 0.11993(17) 0.7889(3) 0.0194(8) Uani 1.00 1 d .
C(22) C 0.9198(4) 0.25993(18) 0.8460(3) 0.0249(9) Uani 1.00 1 d .
C(23) C 0.8786(4) 0.1531(2) 0.5712(3) 0.0332(11) Uani 1.00 1 d .
C(24) C 0.8068(4) 0.07263(17) 0.8336(3) 0.0243(9) Uani 1.00 1 d .
C(25) C 0.6142(3) 0.29903(16) 1.0760(3) 0.0144(8) Uani 1.00 1 d .
C(26) C 0.5471(3) 0.33707(16) 1.0194(2) 0.0172(8) Uani 1.00 1 d .
C(27) C 0.5052(3) 0.31627(15) 0.9319(2) 0.0135(7) Uani 1.00 1 d .
C(28) C 0.4279(3) 0.34354(15) 0.8484(2) 0.0147(7) Uani 1.00 1 d .
C(29) C 0.3065(3) 0.33697(16) 0.8179(2) 0.0177(8) Uani 1.00 1 d .
C(30) C 0.2344(3) 0.36491(16) 0.7436(2) 0.0184(8) Uani 1.00 1 d .
C(31) C 0.2785(4) 0.39970(17) 0.6979(2) 0.0210(9) Uani 1.00 1 d .
C(32) C 0.3984(4) 0.40724(15) 0.7323(3) 0.0188(8) Uani 1.00 1 d .
C(33) C 0.4744(4) 0.38000(17) 0.8079(3) 0.0200(10) Uani 1.00 1 d .
C(34) C 0.2572(4) 0.30093(18) 0.8678(3) 0.0211(9) Uani 1.00 1 d .
C(35) C 0.1984(4) 0.42818(19) 0.6142(3) 0.0272(10) Uani 1.00 1 d .
C(36) C 0.6025(4) 0.39322(18) 0.8469(3) 0.0220(9) Uani 1.00 1 d .
C(37) C 0.2910(3) 0.22103(18) 0.6596(2) 0.0165(8) Uani 1.00 1 d .
C(38) C 0.2840(3) 0.16948(17) 0.6101(2) 0.0192(8) Uani 1.00 1 d .
C(39) C 0.3171(3) 0.26479(17) 0.6059(3) 0.0201(8) Uani 1.00 1 d .
C(40) C 0.1752(3) 0.23054(17) 0.6689(3) 0.0191(8) Uani 1.00 1 d .
B(1) B 0.6671(4) 0.20493(16) 1.0587(3) 0.0133(9) Uani 1.00 1 d .
H(1) H 0.7029 0.2047 1.1256 0.0160 Uiso 1.00 1 c R
H(2) H 0.5590 0.1360 1.1399 0.020 Uiso 1.00 1 c R
H(3) H 0.3972 0.0809 1.0357 0.023 Uiso 1.00 1 c R
H(4) H 0.0699 0.0958 0.7110 0.026 Uiso 1.00 1 c R
H(5) H 0.3258 0.0087 0.6962 0.026 Uiso 1.00 1 c R
H(6) H 0.1568 0.1313 0.9055 0.026 Uiso 1.00 1 c R
H(7) H 0.1161 0.1675 0.8202 0.026 Uiso 1.00 1 c R
H(8) H 0.2419 0.1727 0.8953 0.026 Uiso 1.00 1 c R
H(9) H 0.0643 -0.0022 0.6115 0.043 Uiso 1.00 1 c R
H(10) H 0.1439 0.0174 0.5624 0.043 Uiso 1.00 1 c R
H(11) H 0.0445 0.0525 0.5671 0.043 Uiso 1.00 1 c R
H(12) H 0.5521 0.0537 0.8289 0.029 Uiso 1.00 1 c R
H(13) H 0.5001 -0.0006 0.8324 0.029 Uiso 1.00 1 c R
H(14) H 0.5261 0.0376 0.9141 0.029 Uiso 1.00 1 c R
H(15) H 0.9058 0.1747 1.1305 0.025 Uiso 1.00 1 c R
H(16) H 0.9956 0.1559 1.0194 0.025 Uiso 1.00 1 c R
H(17) H 0.9248 0.2310 0.6880 0.026 Uiso 1.00 1 c R
H(18) H 0.8288 0.0840 0.6757 0.025 Uiso 1.00 1 c R
H(19) H 0.8530 0.2819 0.8292 0.030 Uiso 1.00 1 c R
H(20) H 0.9789 0.2764 0.8310 0.030 Uiso 1.00 1 c R
H(21) H 0.9490 0.2534 0.9105 0.030 Uiso 1.00 1 c R
H(22) H 0.8044 0.1616 0.5249 0.040 Uiso 1.00 1 c R
H(23) H 0.8992 0.1187 0.5619 0.040 Uiso 1.00 1 c R
H(24) H 0.9362 0.1765 0.5678 0.040 Uiso 1.00 1 c R
H(25) H 0.8790 0.0566 0.8703 0.029 Uiso 1.00 1 c R
H(26) H 0.7603 0.0491 0.7874 0.029 Uiso 1.00 1 c R
H(27) H 0.7659 0.0821 0.8714 0.029 Uiso 1.00 1 c R
H(28) H 0.6533 0.3015 1.1389 0.017 Uiso 1.00 1 c R
H(29) H 0.5328 0.3698 1.0363 0.021 Uiso 1.00 1 c R
H(30) H 0.1544 0.3605 0.7233 0.022 Uiso 1.00 1 c R
H(31) H 0.4289 0.4311 0.7041 0.023 Uiso 1.00 1 c R
H(32) H 0.1783 0.2927 0.8296 0.025 Uiso 1.00 1 c R
H(33) H 0.2592 0.3171 0.9227 0.025 Uiso 1.00 1 c R
H(34) H 0.3026 0.2700 0.8831 0.025 Uiso 1.00 1 c R
H(35) H 0.1881 0.4084 0.5606 0.033 Uiso 1.00 1 c R
H(36) H 0.2319 0.4609 0.6106 0.033 Uiso 1.00 1 c R
H(37) H 0.1245 0.4333 0.6183 0.033 Uiso 1.00 1 c R
H(38) H 0.6165 0.4208 0.8899 0.026 Uiso 1.00 1 c R
H(39) H 0.6256 0.4036 0.7984 0.026 Uiso 1.00 1 c R
H(40) H 0.6467 0.3637 0.8771 0.026 Uiso 1.00 1 c R
H(41) H 0.3315 0.1711 0.5750 0.023 Uiso 1.00 1 c R
H(42) H 0.2049 0.1629 0.5702 0.023 Uiso 1.00 1 c R
H(43) H 0.3112 0.1424 0.6542 0.023 Uiso 1.00 1 c R
H(44) H 0.2864 0.2964 0.6184 0.024 Uiso 1.00 1 c R
H(45) H 0.2817 0.2575 0.5418 0.024 Uiso 1.00 1 c R
H(46) H 0.3997 0.2680 0.6239 0.024 Uiso 1.00 1 c R
H(47) H 0.1396 0.1982 0.6716 0.023 Uiso 1.00 1 c R
H(48) H 0.1246 0.2497 0.6171 0.023 Uiso 1.00 1 c R
H(49) H 0.1885 0.2496 0.7237 0.023 Uiso 1.00 1 c R
C(41) C 0.1015(12) 0.5414(5) 0.3176(8) 0.033(2) Uani 0.50 1 d P
C(42) C 0.1803(9) 0.5757(4) 0.3052(9) 0.036(2) Uani 0.50 1 d P
H(50) H 0.2558 0.5779 0.3486 0.043 Uiso 0.50 1 c R
C(43) C 0.1446(9) 0.6067(3) 0.2266(9) 0.031(2) Uani 0.50 1 d P
H(51) H 0.1970 0.6291 0.2173 0.038 Uiso 0.50 1 c R
C(44) C 0.0300(10) 0.6038(5) 0.1626(8) 0.028(2) Uani 0.50 1 d P
H(52) H 0.0046 0.6250 0.1116 0.033 Uiso 0.50 1 c R
C(45) C -0.0440(12) 0.5692(6) 0.1762(9) 0.034(2) Uani 0.50 1 d P
H(53) H -0.1193 0.5660 0.1327 0.041 Uiso 0.50 1 c R
C(46) C -0.0085(10) 0.5391(5) 0.2533(8) 0.031(2) Uani 0.50 1 d P
H(54) H -0.0612 0.5165 0.2616 0.037 Uiso 0.50 1 c R
C(47) C 0.1381(12) 0.5087(4) 0.4014(8) 0.046(2) Uani 0.50 1 d P
H(55) H 0.2180 0.5155 0.4389 0.056 Uiso 0.50 1 c R
H(56) H 0.1293 0.4731 0.3841 0.056 Uiso 0.50 1 c R
H(57) H 0.0905 0.5164 0.4348 0.056 Uiso 0.50 1 c R
C(48) C 0.1336(12) 0.5501(5) 0.3186(8) 0.037(2) Uani 0.50 1 d P
C(49) C 0.1612(11) 0.5851(5) 0.2641(10) 0.040(2) Uani 0.50 1 d P
H(58) H 0.2365 0.5978 0.2827 0.048 Uiso 0.50 1 c R
C(50) C 0.0752(14) 0.6015(5) 0.1806(10) 0.038(2) Uani 0.50 1 d P
H(59) H 0.0935 0.6244 0.1432 0.045 Uiso 0.50 1 c R
C(51) C -0.0383(14) 0.5826(6) 0.1552(11) 0.041(2) Uani 0.50 1 d P
H(60) H -0.0973 0.5941 0.1019 0.049 Uiso 0.50 1 c R
C(52) C -0.0613(11) 0.5476(5) 0.2085(11) 0.047(2) Uani 0.50 1 d P
H(61) H -0.1356 0.5338 0.1903 0.056 Uiso 0.50 1 c R
C(53) C 0.0234(13) 0.5321(6) 0.2892(11) 0.043(2) Uani 0.50 1 d P
H(62) H 0.0045 0.5084 0.3250 0.052 Uiso 0.50 1 c R
C(54) C 0.2249(13) 0.5330(6) 0.4076(9) 0.066(3) Uani 0.50 1 d P
H(63) H 0.1912 0.5095 0.4370 0.079 Uiso 0.50 1 c R
H(64) H 0.2551 0.5623 0.4462 0.079 Uiso 0.50 1 c R
H(65) H 0.2867 0.5162 0.3966 0.079 Uiso 0.50 1 c R
C(55) C 0.5522(8) -0.0213(3) 0.4971(6) 0.0235(16) Uani 0.50 1 d P
C(56) C 0.4554(12) -0.0125(5) 0.4175(9) 0.033(3) Uani 0.50 1 d P
H(66) H 0.4508 -0.0274 0.3630 0.040 Uiso 0.50 1 c R
C(57) C 0.3647(10) 0.0187(4) 0.4188(7) 0.036(2) Uani 0.50 1 d P
H(67) H 0.3002 0.0246 0.3652 0.044 Uiso 0.50 1 c R
C(58) C 0.3709(15) 0.0407(7) 0.4998(10) 0.038(3) Uani 0.50 1 d P
H(68) H 0.3107 0.0616 0.5004 0.046 Uiso 0.50 1 c R
C(59) C 0.4665(10) 0.0319(4) 0.5802(7) 0.034(2) Uani 0.50 1 d P
H(69) H 0.4705 0.0465 0.6347 0.041 Uiso 0.50 1 c R
C(60) C 0.5571(12) 0.0005(5) 0.5783(9) 0.029(2) Uani 0.50 1 d P
H(70) H 0.6211 -0.0057 0.6320 0.035 Uiso 0.50 1 c R
C(61) C 0.6493(13) -0.0535(7) 0.4935(11) 0.038(3) Uani 0.50 1 d P
H(71) H 0.6309 -0.0649 0.4321 0.046 Uiso 0.50 1 c R
H(72) H 0.6602 -0.0828 0.5327 0.046 Uiso 0.50 1 c R
H(73) H 0.7194 -0.0335 0.5136 0.046 Uiso 0.50 1 c R

loop_
_atom_site_aniso_label
_atom_site_aniso_U_11
_atom_site_aniso_U_22
_atom_site_aniso_U_33
_atom_site_aniso_U_12
_atom_site_aniso_U_13
_atom_site_aniso_U_23
Ta(1) 0.01221(14) 0.01172(14) 0.00892(13) 0.00032(5) 0.00492(9) -0.00013(5)
Cl(1) 0.0195(4) 0.0164(4) 0.0153(4) -0.0028(3) 0.0093(3) 0.0005(3)
Cl(2) 0.0200(4) 0.0155(4) 0.0157(4) 0.0021(3) 0.0086(3) -0.0020(3)
N(1) 0.0135(16) 0.0180(17) 0.0080(15) 0.0021(13) 0.0018(12) -0.0006(12)
N(2) 0.0151(16) 0.0167(16) 0.0086(15) 0.0023(13) 0.0033(13) 0.0020(12)
N(3) 0.0134(16) 0.0195(17) 0.0127(16) 0.0021(14) 0.0052(13) -0.0002(14)
N(4) 0.0156(16) 0.0154(17) 0.0114(15) 0.0032(13) 0.0055(13) 0.0020(13)
N(5) 0.0139(16) 0.0179(17) 0.0092(15) 0.0012(13) 0.0046(12) -0.0004(12)
N(6) 0.0159(16) 0.0138(17) 0.0094(15) 0.0006(13) 0.0056(13) 0.0011(12)
N(7) 0.0144(16) 0.0130(15) 0.0138(16) -0.0023(13) 0.0077(14) 0.0024(13)
C(1) 0.022(2) 0.0163(19) 0.0133(18) 0.0010(15) 0.0077(16) 0.0014(15)
C(2) 0.018(2) 0.017(2) 0.022(2) 0.0013(16) 0.0085(17) 0.0038(16)
C(3) 0.0116(17) 0.0144(18) 0.0137(18) 0.0019(14) 0.0043(14) 0.0027(14)
C(4) 0.0199(19) 0.0107(18) 0.0139(18) -0.0015(15) 0.0085(15) 0.0002(14)
C(5) 0.019(2) 0.0171(19) 0.0143(18) -0.0020(15) 0.0072(16) 0.0031(15)
C(6) 0.018(2) 0.026(2) 0.019(2) -0.0049(17) 0.0053(17) 0.0039(17)
C(7) 0.031(2) 0.021(2) 0.017(2) -0.0108(18) 0.0074(18) -0.0031(16)
C(8) 0.033(2) 0.0120(19) 0.022(2) -0.0018(17) 0.0141(19) -0.0028(16)
C(9) 0.028(2) 0.0109(19) 0.020(2) 0.0017(16) 0.0116(18) 0.0025(15)
C(10) 0.020(2) 0.026(2) 0.021(2) 0.0068(17) 0.0102(18) 0.0042(17)
C(11) 0.041(3) 0.037(2) 0.022(2) -0.020(2) 0.007(2) -0.007(2)
C(12) 0.032(2) 0.023(2) 0.027(2) 0.0060(19) 0.022(2) 0.0044(18)
C(13) 0.0160(19) 0.027(2) 0.0143(19) 0.0032(17) 0.0017(16) 0.0001(16)
C(14) 0.0121(18) 0.028(2) 0.021(2) 0.0053(16) 0.0042(16) -0.0011(17)
C(15) 0.0174(19) 0.0176(19) 0.019(2) 0.0010(15) 0.0094(16) 0.0001(15)
C(16) 0.0135(18) 0.024(2) 0.0170(19) 0.0017(15) 0.0077(15) 0.0001(16)
C(17) 0.0088(19) 0.023(2) 0.019(2) 0.0051(14) 0.0042(17) 0.0029(14)
C(18) 0.016(2) 0.030(2) 0.021(2) 0.0047(16) 0.0098(19) 0.0067(17)
C(19) 0.0129(19) 0.038(2) 0.016(2) 0.0060(17) 0.0048(16) 0.0016(18)
C(20) 0.018(2) 0.027(2) 0.018(2) 0.0034(17) 0.0069(17) -0.0060(17)
C(21) 0.0138(19) 0.025(2) 0.020(2) 0.0038(16) 0.0070(16) -0.0007(17)
C(22) 0.021(2) 0.021(2) 0.033(2) -0.0025(17) 0.0117(19) -0.0007(18)
C(23) 0.028(2) 0.050(3) 0.023(2) 0.002(2) 0.011(2) -0.004(2)
C(24) 0.026(2) 0.020(2) 0.031(2) 0.0054(18) 0.015(2) -0.0015(18)
C(25) 0.016(2) 0.0192(19) 0.0107(19) -0.0036(15) 0.0080(16) -0.0027(14)
C(26) 0.0190(19) 0.0146(19) 0.018(2) -0.0016(15) 0.0074(16) -0.0024(15)
C(27) 0.0163(18) 0.0119(18) 0.0133(18) 0.0003(14) 0.0067(15) -0.0014(14)
C(28) 0.020(2) 0.0103(18) 0.0138(18) 0.0020(14) 0.0062(16) -0.0028(14)
C(29) 0.020(2) 0.0164(19) 0.019(2) -0.0005(16) 0.0102(17) -0.0040(15)
C(30) 0.019(2) 0.018(2) 0.018(2) 0.0033(16) 0.0071(17) -0.0037(16)
C(31) 0.034(2) 0.016(2) 0.0128(19) 0.0049(17) 0.0092(18) -0.0027(15)
C(32) 0.031(2) 0.0091(18) 0.020(2) -0.0008(16) 0.0137(18) 0.0005(15)
C(33) 0.032(3) 0.0146(19) 0.021(2) -0.0050(18) 0.018(2) -0.0030(16)
C(34) 0.022(2) 0.027(2) 0.018(2) -0.0035(18) 0.0110(19) 0.0037(18)
C(35) 0.035(2) 0.023(2) 0.019(2) 0.0079(19) 0.0062(19) 0.0029(18)
C(36) 0.027(2) 0.018(2) 0.025(2) -0.0079(17) 0.0147(19) -0.0022(18)
C(37) 0.018(2) 0.0202(19) 0.0094(18) -0.0024(16) 0.0038(16) 0.0014(16)
C(38) 0.021(2) 0.020(2) 0.0137(18) -0.0053(16) 0.0035(16) -0.0036(16)
C(39) 0.020(2) 0.019(2) 0.020(2) -0.0013(16) 0.0063(17) 0.0023(16)
C(40) 0.020(2) 0.021(2) 0.0158(19) 0.0016(16) 0.0064(16) 0.0003(16)
B(1) 0.012(2) 0.018(2) 0.010(2) 0.0015(15) 0.0046(17) -0.0007(14)
C(41) 0.036(5) 0.029(5) 0.041(4) 0.000(4) 0.023(4) -0.010(3)
C(42) 0.024(4) 0.025(5) 0.053(6) 0.002(3) 0.010(4) -0.004(4)
C(43) 0.022(4) 0.021(4) 0.055(6) 0.002(3) 0.019(4) -0.004(4)
C(44) 0.019(4) 0.027(4) 0.043(5) 0.002(4) 0.019(3) -0.002(3)
C(45) 0.031(4) 0.035(7) 0.043(5) -0.012(4) 0.022(3) -0.005(4)
C(46) 0.033(5) 0.033(5) 0.036(6) -0.010(4) 0.023(3) -0.009(4)
C(47) 0.064(7) 0.030(5) 0.044(5) 0.006(5) 0.020(5) -0.005(4)
C(48) 0.040(5) 0.033(6) 0.047(4) 0.008(4) 0.026(4) -0.011(4)
C(49) 0.043(5) 0.030(6) 0.052(6) -0.013(4) 0.023(4) -0.019(4)
C(50) 0.045(6) 0.027(4) 0.053(5) -0.000(5) 0.031(5) -0.011(4)
C(51) 0.041(5) 0.038(7) 0.051(6) 0.003(4) 0.026(4) -0.005(4)
C(52) 0.041(5) 0.046(6) 0.061(7) -0.001(5) 0.030(4) -0.006(5)
C(53) 0.048(5) 0.039(6) 0.055(7) -0.001(5) 0.035(4) -0.004(5)
C(54) 0.068(7) 0.073(9) 0.054(6) 0.027(7) 0.020(5) -0.003(5)
C(55) 0.030(4) 0.019(4) 0.024(3) -0.004(3) 0.013(3) -0.001(3)
C(56) 0.040(5) 0.033(7) 0.021(3) 0.007(5) 0.007(3) -0.007(4)
C(57) 0.041(5) 0.038(5) 0.028(3) 0.008(4) 0.011(3) 0.004(4)
C(58) 0.051(7) 0.031(8) 0.039(5) 0.005(5) 0.026(4) -0.001(4)
C(59) 0.052(5) 0.032(5) 0.028(3) -0.020(4) 0.026(3) -0.014(3)
C(60) 0.041(5) 0.027(5) 0.017(3) -0.015(4) 0.010(3) -0.000(4)
C(61) 0.032(5) 0.034(9) 0.053(8) 0.004(4) 0.021(5) 0.010(5)

loop_
_atom_type_symbol
_atom_type_description
_atom_type_scat_dispersion_real
_atom_type_scat_dispersion_imag
_atom_type_scat_source
C C 0.003 0.002
;
International Tables for Crystallography
(1992, Vol. C, Tables 4.2.6.8 and 6.1.1.4)
;
H H 0.000 0.000
;
International Tables for Crystallography
(1992, Vol. C, Table 6.1.1.4)
;
N N 0.006 0.003
;
International Tables for Crystallography
(1992, Vol. C, Tables 4.2.6.8 and 6.1.1.4)
;
B B 0.001 0.001
;
International Tables for Crystallography
(1992, Vol. C, Tables 4.2.6.8 and 6.1.1.4)
;
Ta Ta -0.705 6.523
;
International Tables for Crystallography
(1992, Vol. C, Tables 4.2.6.8 and 6.1.1.4)
;
Cl Cl 0.148 0.159
;
International Tables for Crystallography
(1992, Vol. C, Tables 4.2.6.8 and 6.1.1.4)
;

loop_
_geom_angle_atom_site_label_1
_geom_angle_atom_site_label_2
_geom_angle_atom_site_label_3
_geom_angle
_geom_angle_publ_flag
_geom_angle_site_symmetry_1
_geom_angle_site_symmetry_3
Cl(1) Ta(1) Cl(2) 97.30(4) yes . .
Cl(1) Ta(1) N(2) 159.42(8) yes . .
Cl(1) Ta(1) N(4) 82.57(9) yes . .
Cl(1) Ta(1) N(6) 86.07(10) yes . .
Cl(1) Ta(1) N(7) 95.31(13) yes . .
Cl(2) Ta(1) N(2) 91.47(10) yes . .
Cl(2) Ta(1) N(4) 81.03(8) yes . .
Cl(2) Ta(1) N(6) 164.20(8) yes . .
Cl(2) Ta(1) N(7) 92.58(12) yes . .
N(2) Ta(1) N(4) 80.45(12) yes . .
N(2) Ta(1) N(6) 80.71(13) yes . .
N(2) Ta(1) N(7) 102.88(16) yes . .
N(4) Ta(1) N(6) 84.13(11) yes . .
N(4) Ta(1) N(7) 172.93(16) yes . .
N(6) Ta(1) N(7) 102.50(15) yes . .
N(2) N(1) C(1) 110.9(3) yes . .
N(2) N(1) B(1) 122.0(3) yes . .
C(1) N(1) B(1) 127.1(3) yes . .
Ta(1) N(2) N(1) 119.5(2) yes . .
Ta(1) N(2) C(3) 134.5(2) yes . .
N(1) N(2) C(3) 105.8(3) yes . .
N(4) N(3) C(13) 109.9(4) yes . .
N(4) N(3) B(1) 122.7(3) yes . .
C(13) N(3) B(1) 127.3(3) yes . .
Ta(1) N(4) N(3) 114.9(2) yes . .
Ta(1) N(4) C(15) 139.1(2) yes . .
N(3) N(4) C(15) 105.9(3) yes . .
N(6) N(5) C(25) 110.2(3) yes . .
N(6) N(5) B(1) 122.0(3) yes . .
C(25) N(5) B(1) 127.5(3) yes . .
Ta(1) N(6) N(5) 119.8(2) yes . .
Ta(1) N(6) C(27) 134.0(2) yes . .
N(5) N(6) C(27) 106.0(3) yes . .
Ta(1) N(7) C(37) 159.7(3) yes . .
N(1) C(1) C(2) 108.4(3) yes . .
C(1) C(2) C(3) 105.1(4) yes . .
N(2) C(3) C(2) 109.7(3) yes . .
N(2) C(3) C(4) 125.0(4) yes . .
C(2) C(3) C(4) 125.2(3) yes . .
C(3) C(4) C(5) 120.0(4) yes . .
C(3) C(4) C(9) 119.6(3) yes . .
C(5) C(4) C(9) 120.1(3) yes . .
C(4) C(5) C(6) 118.8(4) yes . .
C(4) C(5) C(10) 120.6(3) yes . .
C(6) C(5) C(10) 120.5(3) yes . .
C(5) C(6) C(7) 121.7(4) yes . .
C(6) C(7) C(8) 118.6(3) yes . .
C(6) C(7) C(11) 120.6(4) yes . .
C(8) C(7) C(11) 120.8(4) yes . .
C(7) C(8) C(9) 121.5(4) yes . .
C(4) C(9) C(8) 119.0(4) yes . .
C(4) C(9) C(12) 120.7(3) yes . .
C(8) C(9) C(12) 120.2(4) yes . .
N(3) C(13) C(14) 108.4(3) yes . .
C(13) C(14) C(15) 105.6(4) yes . .
N(4) C(15) C(14) 110.3(4) yes . .
N(4) C(15) C(16) 124.6(3) yes . .
C(14) C(15) C(16) 125.1(4) yes . .
C(15) C(16) C(17) 119.6(3) yes . .
C(15) C(16) C(21) 120.3(4) yes . .
C(17) C(16) C(21) 119.9(4) yes . .
C(16) C(17) C(18) 119.2(3) yes . .
C(16) C(17) C(22) 120.9(4) yes . .
C(18) C(17) C(22) 119.8(4) yes . .
C(17) C(18) C(19) 121.7(4) yes . .
C(18) C(19) C(20) 117.9(4) yes . .
C(18) C(19) C(23) 120.1(4) yes . .
C(20) C(19) C(23) 122.0(4) yes . .
C(19) C(20) C(21) 122.1(4) yes . .
C(16) C(21) C(20) 118.7(4) yes . .
C(16) C(21) C(24) 121.5(4) yes . .
C(20) C(21) C(24) 119.7(4) yes . .
N(5) C(25) C(26) 108.6(3) yes . .
C(25) C(26) C(27) 105.6(3) yes . .
N(6) C(27) C(26) 109.6(3) yes . .
N(6) C(27) C(28) 125.7(3) yes . .
C(26) C(27) C(28) 124.7(3) yes . .
C(27) C(28) C(29) 119.2(4) yes . .
C(27) C(28) C(33) 119.8(3) yes . .
C(29) C(28) C(33) 120.5(3) yes . .
C(28) C(29) C(30) 119.1(4) yes . .
C(28) C(29) C(34) 119.9(3) yes . .
C(30) C(29) C(34) 120.9(4) yes . .
C(29) C(30) C(31) 121.7(4) yes . .
C(30) C(31) C(32) 117.8(3) yes . .
C(30) C(31) C(35) 120.9(4) yes . .
C(32) C(31) C(35) 121.3(4) yes . .
C(31) C(32) C(33) 122.1(4) yes . .
C(28) C(33) C(32) 118.4(4) yes . .
C(28) C(33) C(36) 121.9(3) yes . .
C(32) C(33) C(36) 119.5(4) yes . .
N(7) C(37) C(38) 107.5(3) yes . .
N(7) C(37) C(39) 107.9(3) yes . .
N(7) C(37) C(40) 112.1(3) yes . .
C(38) C(37) C(39) 110.2(4) yes . .
C(38) C(37) C(40) 108.8(3) yes . .
C(39) C(37) C(40) 110.3(3) yes . .
N(1) B(1) N(3) 109.6(3) yes . .
N(1) B(1) N(5) 106.8(3) yes . .
N(3) B(1) N(5) 111.4(4) yes . .
C(42) C(41) C(46) 118.9(11) yes . .
C(42) C(41) C(47) 120.0(10) yes . .
C(42) C(41) C(49) 20.1(6) yes . .
C(42) C(41) C(53) 139.2(16) yes . .
C(42) C(41) C(54) 74.8(9) yes . .
C(46) C(41) C(47) 121.0(13) yes . .
C(46) C(41) C(49) 99.2(10) yes . .
C(46) C(41) C(53) 20.4(13) yes . .
C(46) C(41) C(54) 166.3(14) yes . .
C(47) C(41) C(49) 139.7(11) yes . .
C(47) C(41) C(53) 100.7(17) yes . .
C(47) C(41) C(54) 45.3(8) yes . .
C(49) C(41) C(53) 119.6(15) yes . .
C(49) C(41) C(54) 94.4(10) yes . .
C(53) C(41) C(54) 146.0(18) yes . .
C(41) C(42) C(43) 119.6(9) yes . .
C(41) C(42) C(48) 6.5(9) yes . .
C(43) C(42) C(48) 125.8(12) yes . .
C(42) C(43) C(44) 119.7(11) yes . .
C(42) C(43) C(50) 120.6(16) yes . .
C(44) C(43) C(50) 8.9(13) yes . .
C(43) C(44) C(45) 119.0(12) yes . .
C(43) C(44) C(51) 135.5(16) yes . .
C(45) C(44) C(51) 16.5(10) yes . .
C(44) C(45) C(46) 120.8(11) yes . .
C(44) C(45) C(50) 15.8(6) yes . .
C(46) C(45) C(50) 105.9(10) yes . .
C(41) C(46) C(45) 121.8(13) yes . .
C(41) C(46) C(48) 11.5(8) yes . .
C(41) C(46) C(51) 115.0(12) yes . .
C(45) C(46) C(48) 110.4(12) yes . .
C(45) C(46) C(51) 6.8(8) yes . .
C(48) C(46) C(51) 103.5(10) yes . .
C(41) C(47) C(48) 15.0(7) yes . .
C(41) C(47) C(54) 74.5(11) yes . .
C(48) C(47) C(54) 59.6(9) yes . .
C(42) C(48) C(46) 124.1(13) yes . .
C(42) C(48) C(47) 141.0(12) yes . .
C(42) C(48) C(49) 24.5(9) yes . .
C(42) C(48) C(53) 141.7(15) yes . .
C(42) C(48) C(54) 96.4(13) yes . .
C(46) C(48) C(47) 94.6(10) yes . .
C(46) C(48) C(49) 100.5(9) yes . .
C(46) C(48) C(53) 17.9(8) yes . .
C(46) C(48) C(54) 139.3(13) yes . .
C(47) C(48) C(49) 164.9(11) yes . .
C(47) C(48) C(53) 76.7(11) yes . .
C(47) C(48) C(54) 44.8(9) yes . .
C(49) C(48) C(53) 118.4(12) yes . .
C(49) C(48) C(54) 120.2(13) yes . .
C(53) C(48) C(54) 121.5(15) yes . .
C(41) C(49) C(48) 10.2(6) yes . .
C(41) C(49) C(50) 110.0(11) yes . .
C(48) C(49) C(50) 120.2(13) yes . .
C(43) C(50) C(45) 131.5(19) yes . .
C(43) C(50) C(49) 30.8(10) yes . .
C(43) C(50) C(51) 146(2) yes . .
C(45) C(50) C(49) 103.0(12) yes . .
C(45) C(50) C(51) 15.7(8) yes . .
C(49) C(50) C(51) 118.6(15) yes . .
C(44) C(51) C(46) 111.1(13) yes . .
C(44) C(51) C(50) 15.6(9) yes . .
C(44) C(51) C(52) 133.5(15) yes . .
C(46) C(51) C(50) 97.0(10) yes . .
C(46) C(51) C(52) 22.6(7) yes . .
C(50) C(51) C(52) 119.5(13) yes . .
C(51) C(52) C(53) 120.8(14) yes . .
C(41) C(53) C(48) 9.0(10) yes . .
C(41) C(53) C(52) 131(2) yes . .
C(48) C(53) C(52) 122.4(16) yes . .
C(41) C(54) C(47) 60.2(9) yes . .
C(41) C(54) C(48) 15.5(8) yes . .
C(47) C(54) C(48) 75.7(10) yes . .
C(55) C(55) C(56) 62.5(8) yes 3_656 .
C(55) C(55) C(56) 48.2(6) yes 3_656 3_656
C(55) C(55) C(57) 102.7(8) yes 3_656 3_656
C(55) C(55) C(58) 167.4(12) yes 3_656 3_656
C(55) C(55) C(59) 110.5(8) yes 3_656 3_656
C(55) C(55) C(60) 56.9(7) yes 3_656 .
C(55) C(55) C(60) 49.8(7) yes 3_656 3_656
C(55) C(55) C(61) 174.4(10) yes 3_656 .
C(56) C(55) C(56) 110.7(10) yes . 3_656
C(56) C(55) C(57) 164.8(11) yes . 3_656
C(56) C(55) C(58) 124.7(14) yes . 3_656
C(56) C(55) C(59) 49.0(9) yes . 3_656
C(56) C(55) C(60) 119.2(11) yes . .
C(56) C(55) C(60) 13.4(8) yes . 3_656
C(56) C(55) C(61) 119.4(11) yes . .
C(56) C(55) C(57) 54.6(8) yes 3_656 3_656
C(56) C(55) C(58) 123.4(11) yes 3_656 3_656
C(56) C(55) C(59) 157.0(9) yes 3_656 3_656
C(56) C(55) C(60) 9.7(7) yes 3_656 .
C(56) C(55) C(60) 97.9(9) yes 3_656 3_656
C(56) C(55) C(61) 129.5(9) yes 3_656 .
C(57) C(55) C(58) 69.1(10) yes 3_656 3_656
C(57) C(55) C(59) 143.9(13) yes 3_656 3_656
C(57) C(55) C(60) 46.7(8) yes 3_656 .
C(57) C(55) C(60) 151.3(11) yes 3_656 3_656
C(57) C(55) C(61) 74.9(9) yes 3_656 .
C(58) C(55) C(59) 75.7(12) yes 3_656 3_656
C(58) C(55) C(60) 115.8(11) yes 3_656 .
C(58) C(55) C(60) 135.9(13) yes 3_656 3_656
C(58) C(55) C(61) 7.4(11) yes 3_656 .
C(59) C(55) C(60) 166.7(11) yes 3_656 .
C(59) C(55) C(60) 60.9(9) yes 3_656 3_656
C(59) C(55) C(61) 70.7(10) yes 3_656 .
C(60) C(55) C(60) 106.7(10) yes . 3_656
C(60) C(55) C(61) 121.4(10) yes . .
C(60) C(55) C(61) 131.5(11) yes 3_656 .
C(55) C(56) C(55) 69.3(8) yes . 3_656
C(55) C(56) C(57) 120.4(13) yes . .
C(55) C(56) C(59) 55.9(9) yes . 3_656
C(55) C(56) C(57) 51.3(7) yes 3_656 .
C(55) C(56) C(59) 123.9(11) yes 3_656 3_656
C(57) C(56) C(59) 171.9(14) yes . 3_656
C(55) C(57) C(56) 74.1(9) yes 3_656 .
C(55) C(57) C(58) 46.2(9) yes 3_656 .
C(55) C(57) C(60) 69.1(10) yes 3_656 3_656
C(55) C(57) C(61) 56.6(8) yes 3_656 3_656
C(56) C(57) C(58) 120.0(11) yes . .
C(56) C(57) C(60) 8.5(9) yes . 3_656
C(56) C(57) C(61) 130.7(9) yes . 3_656
C(58) C(57) C(60) 115.3(12) yes . 3_656
C(58) C(57) C(61) 11.1(8) yes . 3_656
C(60) C(57) C(61) 125.4(11) yes 3_656 3_656
C(55) C(58) C(57) 64.7(12) yes 3_656 .
C(55) C(58) C(59) 56.2(10) yes 3_656 .
C(57) C(58) C(59) 120.4(15) yes . .
C(55) C(59) C(56) 75.0(12) yes 3_656 3_656
C(55) C(59) C(58) 48.2(10) yes 3_656 .
C(55) C(59) C(60) 71.4(9) yes 3_656 .
C(55) C(59) C(61) 63.7(9) yes 3_656 3_656
C(56) C(59) C(58) 123.2(15) yes 3_656 .
C(56) C(59) C(60) 8.4(9) yes 3_656 .
C(56) C(59) C(61) 138.3(14) yes 3_656 3_656
C(58) C(59) C(60) 119.2(12) yes . .
C(58) C(59) C(61) 16.2(11) yes . 3_656
C(60) C(59) C(61) 135.1(12) yes . 3_656
C(55) C(60) C(55) 73.3(8) yes . 3_656
C(55) C(60) C(57) 64.2(10) yes . 3_656
C(55) C(60) C(59) 120.8(10) yes . .
C(55) C(60) C(57) 135.7(15) yes 3_656 3_656
C(55) C(60) C(59) 47.8(7) yes 3_656 .
C(57) C(60) C(59) 171.3(14) yes 3_656 .
C(55) C(61) C(57) 48.5(7) yes . 3_656
C(55) C(61) C(59) 45.6(7) yes . 3_656
C(57) C(61) C(59) 93.5(11) yes 3_656 3_656
N(1) C(1) H(2) 125.8 no . .
C(2) C(1) H(2) 125.8 no . .
C(1) C(2) H(3) 127.4 no . .
C(3) C(2) H(3) 127.4 no . .
C(5) C(6) H(4) 119.1 no . .
C(7) C(6) H(4) 119.2 no . .
C(7) C(8) H(5) 119.2 no . .
C(9) C(8) H(5) 119.2 no . .
C(5) C(10) H(6) 109.5 no . .
C(5) C(10) H(7) 109.5 no . .
C(5) C(10) H(8) 109.5 no . .
H(6) C(10) H(7) 109.5 no . .
H(6) C(10) H(8) 109.5 no . .
H(7) C(10) H(8) 109.5 no . .
C(7) C(11) H(9) 109.5 no . .
C(7) C(11) H(10) 109.5 no . .
C(7) C(11) H(11) 109.5 no . .
H(9) C(11) H(10) 109.5 no . .
H(9) C(11) H(11) 109.5 no . .
H(10) C(11) H(11) 109.5 no . .
C(9) C(12) H(12) 109.5 no . .
C(9) C(12) H(13) 109.5 no . .
C(9) C(12) H(14) 109.5 no . .
H(12) C(12) H(13) 109.5 no . .
H(12) C(12) H(14) 109.5 no . .
H(13) C(12) H(14) 109.5 no . .
N(3) C(13) H(15) 125.8 no . .
C(14) C(13) H(15) 125.8 no . .
C(13) C(14) H(16) 127.2 no . .
C(15) C(14) H(16) 127.2 no . .
C(17) C(18) H(17) 119.2 no . .
C(19) C(18) H(17) 119.2 no . .
C(19) C(20) H(18) 118.9 no . .
C(21) C(20) H(18) 118.9 no . .
C(17) C(22) H(19) 109.5 no . .
C(17) C(22) H(20) 109.5 no . .
C(17) C(22) H(21) 109.5 no . .
H(19) C(22) H(20) 109.5 no . .
H(19) C(22) H(21) 109.5 no . .
H(20) C(22) H(21) 109.5 no . .
C(19) C(23) H(22) 109.5 no . .
C(19) C(23) H(23) 109.5 no . .
C(19) C(23) H(24) 109.5 no . .
H(22) C(23) H(23) 109.5 no . .
H(22) C(23) H(24) 109.5 no . .
H(23) C(23) H(24) 109.5 no . .
C(21) C(24) H(25) 109.5 no . .
C(21) C(24) H(26) 109.5 no . .
C(21) C(24) H(27) 109.5 no . .
H(25) C(24) H(26) 109.5 no . .
H(25) C(24) H(27) 109.5 no . .
H(26) C(24) H(27) 109.5 no . .
N(5) C(25) H(28) 125.7 no . .
C(26) C(25) H(28) 125.7 no . .
C(25) C(26) H(29) 127.2 no . .
C(27) C(26) H(29) 127.2 no . .
C(29) C(30) H(30) 119.1 no . .
C(31) C(30) H(30) 119.1 no . .
C(31) C(32) H(31) 118.9 no . .
C(33) C(32) H(31) 118.9 no . .
C(29) C(34) H(32) 109.5 no . .
C(29) C(34) H(33) 109.5 no . .
C(29) C(34) H(34) 109.5 no . .
H(32) C(34) H(33) 109.5 no . .
H(32) C(34) H(34) 109.5 no . .
H(33) C(34) H(34) 109.5 no . .
C(31) C(35) H(35) 109.5 no . .
C(31) C(35) H(36) 109.5 no . .
C(31) C(35) H(37) 109.5 no . .
H(35) C(35) H(36) 109.5 no . .
H(35) C(35) H(37) 109.5 no . .
H(36) C(35) H(37) 109.5 no . .
C(33) C(36) H(38) 109.5 no . .
C(33) C(36) H(39) 109.5 no . .
C(33) C(36) H(40) 109.5 no . .
H(38) C(36) H(39) 109.5 no . .
H(38) C(36) H(40) 109.5 no . .
H(39) C(36) H(40) 109.5 no . .
C(37) C(38) H(41) 109.5 no . .
C(37) C(38) H(42) 109.5 no . .
C(37) C(38) H(43) 109.5 no . .
H(41) C(38) H(42) 109.5 no . .
H(41) C(38) H(43) 109.5 no . .
H(42) C(38) H(43) 109.5 no . .
C(37) C(39) H(44) 109.5 no . .
C(37) C(39) H(45) 109.5 no . .
C(37) C(39) H(46) 109.5 no . .
H(44) C(39) H(45) 109.5 no . .
H(44) C(39) H(46) 109.5 no . .
H(45) C(39) H(46) 109.5 no . .
C(37) C(40) H(47) 109.5 no . .
C(37) C(40) H(48) 109.5 no . .
C(37) C(40) H(49) 109.5 no . .
H(47) C(40) H(48) 109.5 no . .
H(47) C(40) H(49) 109.5 no . .
H(48) C(40) H(49) 109.5 no . .
N(1) B(1) H(1) 109.7 no . .
N(3) B(1) H(1) 109.7 no . .
N(5) B(1) H(1) 109.6 no . .
C(41) C(42) H(50) 120.2 no . .
C(41) C(42) H(58) 168.1 no . .
H(50) C(42) C(43) 120.2 no . .
H(50) C(42) C(48) 114.0 no . .
H(50) C(42) H(58) 66.8 no . .
C(43) C(42) H(58) 54.4 no . .
C(48) C(42) H(58) 168.0 no . .
C(42) C(43) H(51) 120.1 no . .
C(42) C(43) H(58) 48.0 no . .
H(51) C(43) C(44) 120.1 no . .
H(51) C(43) H(58) 72.8 no . .
H(51) C(43) C(50) 118.5 no . .
C(44) C(43) H(58) 165.0 no . .
H(58) C(43) C(50) 159.6 no . .
C(43) C(44) H(52) 120.5 no . .
C(43) C(44) H(59) 62.1 no . .
H(52) C(44) C(45) 120.5 no . .
H(52) C(44) H(59) 60.1 no . .
H(52) C(44) C(51) 104.0 no . .
C(45) C(44) H(59) 167.1 no . .
H(59) C(44) C(51) 158.2 no . .
C(44) H(52) C(50) 21.6 no . .
C(44) C(45) H(53) 119.6 no . .
C(44) C(45) H(60) 70.3 no . .
H(53) C(45) C(46) 119.6 no . .
H(53) C(45) C(50) 134.2 no . .
H(53) C(45) H(60) 49.3 no . .
C(46) C(45) H(60) 168.6 no . .
C(50) C(45) H(60) 85.5 no . .
C(45) H(53) C(51) 29.5 no . .
C(45) H(53) C(52) 43.1 no . .
C(51) H(53) C(52) 72.6 no . .
C(41) C(46) H(54) 119.1 no . .
C(45) C(46) H(54) 119.1 no . .
H(54) C(46) C(48) 130.5 no . .
H(54) C(46) C(51) 125.9 no . .
C(46) H(54) C(52) 42.4 no . .
C(46) H(54) C(53) 33.4 no . .
C(52) H(54) C(53) 75.7 no . .
C(41) C(47) H(55) 109.5 no . .
C(41) C(47) H(56) 109.5 no . .
C(41) C(47) H(57) 109.5 no . .
H(55) C(47) H(56) 109.5 no . .
H(55) C(47) H(57) 109.5 no . .
H(55) C(47) C(48) 94.5 no . .
H(55) C(47) C(54) 35.0 no . .
H(56) C(47) H(57) 109.5 no . .
H(56) C(47) C(48) 115.4 no . .
H(56) C(47) C(54) 121.4 no . .
H(57) C(47) C(48) 117.3 no . .
H(57) C(47) C(54) 124.4 no . .
C(41) C(49) H(58) 130.1 no . .
C(48) C(49) H(58) 119.9 no . .
H(58) C(49) C(50) 119.9 no . .
C(42) H(58) C(43) 77.6 no . .
C(42) H(58) C(49) 37.1 no . .
C(43) H(58) C(49) 42.0 no . .
C(43) C(50) H(52) 139.3 no . .
C(43) C(50) H(59) 91.6 no . .
H(52) C(50) C(45) 84.2 no . .
H(52) C(50) C(49) 168.7 no . .
H(52) C(50) H(59) 53.0 no . .
H(52) C(50) C(51) 68.5 no . .
C(45) C(50) H(59) 136.3 no . .
C(49) C(50) H(59) 120.7 no . .
H(59) C(50) C(51) 120.7 no . .
C(44) H(59) C(50) 28.7 no . .
C(44) C(51) H(53) 165.5 no . .
C(44) C(51) H(60) 105.8 no . .
H(53) C(51) C(46) 83.3 no . .
H(53) C(51) C(50) 174.2 no . .
H(53) C(51) H(60) 59.7 no . .
H(53) C(51) C(52) 60.9 no . .
C(46) C(51) H(60) 142.8 no . .
C(50) C(51) H(60) 120.2 no . .
H(60) C(51) C(52) 120.2 no . .
C(45) H(60) C(51) 19.1 no . .
H(53) C(52) H(54) 143.9 no . .
H(53) C(52) C(51) 46.6 no . .
H(53) C(52) H(61) 73.1 no . .
H(53) C(52) C(53) 167.0 no . .
H(54) C(52) C(51) 168.6 no . .
H(54) C(52) H(61) 71.3 no . .
H(54) C(52) C(53) 48.4 no . .
C(51) C(52) H(61) 119.6 no . .
H(61) C(52) C(53) 119.6 no . .
C(41) C(53) H(54) 171.8 no . .
C(41) C(53) H(62) 109.8 no . .
H(54) C(53) C(48) 175.1 no . .
H(54) C(53) C(52) 55.9 no . .
H(54) C(53) H(62) 63.2 no . .
C(48) C(53) H(62) 118.8 no . .
C(52) C(53) H(62) 118.8 no . .
C(41) C(54) H(63) 94.0 no . .
C(41) C(54) H(64) 116.7 no . .
C(41) C(54) H(65) 116.4 no . .
C(47) C(54) H(63) 33.9 no . .
C(47) C(54) H(64) 125.4 no . .
C(47) C(54) H(65) 119.9 no . .
C(48) C(54) H(63) 109.5 no . .
C(48) C(54) H(64) 109.5 no . .
C(48) C(54) H(65) 109.5 no . .
H(63) C(54) H(64) 109.5 no . .
H(63) C(54) H(65) 109.5 no . .
H(64) C(54) H(65) 109.5 no . .
C(55) C(56) H(66) 119.8 no . .
C(55) C(56) H(70) 160.9 no . 3_656
C(55) C(56) H(66) 170.1 no 3_656 .
C(55) C(56) H(70) 92.8 no 3_656 3_656
H(66) C(56) C(57) 119.8 no . .
H(66) C(56) C(59) 64.4 no . 3_656
H(66) C(56) H(70) 77.7 no . 3_656
C(57) C(56) H(70) 42.8 no . 3_656
C(59) C(56) H(70) 139.1 no 3_656 3_656
C(56) H(66) C(59) 64.8 no . 3_656
C(56) H(66) C(60) 13.4 no . 3_656
C(59) H(66) C(60) 75.8 no 3_656 3_656
C(55) C(57) H(67) 165.0 no 3_656 .
C(55) C(57) H(70) 122.5 no 3_656 3_656
C(56) C(57) H(67) 120.0 no . .
C(56) C(57) H(70) 50.5 no . 3_656
H(67) C(57) C(58) 120.0 no . .
H(67) C(57) C(60) 124.2 no . 3_656
H(67) C(57) H(70) 70.3 no . 3_656
H(67) C(57) C(61) 109.2 no . 3_656
C(58) C(57) H(70) 166.7 no . 3_656
C(60) C(57) H(70) 53.9 no 3_656 3_656
H(70) C(57) C(61) 168.5 no 3_656 3_656
C(55) C(58) H(68) 171.9 no 3_656 .
C(55) C(58) H(71) 120.7 no 3_656 3_656
C(55) C(58) H(72) 125.6 no 3_656 3_656
C(55) C(58) H(73) 141.1 no 3_656 3_656
C(57) C(58) H(68) 119.8 no . .
C(57) C(58) H(71) 173.3 no . 3_656
C(57) C(58) H(72) 94.9 no . 3_656
C(57) C(58) H(73) 93.9 no . 3_656
H(68) C(58) C(59) 119.8 no . .
H(68) C(58) H(71) 54.3 no . 3_656
H(68) C(58) H(72) 49.3 no . 3_656
H(68) C(58) H(73) 46.9 no . 3_656
C(59) C(58) H(71) 65.6 no . 3_656
C(59) C(58) H(72) 124.3 no . 3_656
C(59) C(58) H(73) 127.7 no . 3_656
H(71) C(58) H(72) 78.8 no 3_656 3_656
H(71) C(58) H(73) 83.7 no 3_656 3_656
H(72) C(58) H(73) 86.2 no 3_656 3_656
C(55) C(59) H(66) 125.3 no 3_656 3_656
C(55) C(59) H(69) 167.0 no 3_656 .
C(56) C(59) H(66) 50.8 no 3_656 3_656
C(56) C(59) H(69) 115.9 no 3_656 .
H(66) C(59) C(58) 170.7 no 3_656 .
H(66) C(59) H(69) 65.1 no 3_656 .
H(66) C(59) C(60) 55.9 no 3_656 .
H(66) C(59) C(61) 164.9 no 3_656 3_656
C(58) C(59) H(69) 120.4 no . .
H(69) C(59) C(60) 120.4 no . .
H(69) C(59) C(61) 104.4 no . 3_656
C(55) C(60) H(66) 166.7 no . 3_656
C(55) C(60) H(70) 119.6 no . .
C(55) C(60) H(66) 94.9 no 3_656 3_656
C(55) C(60) H(70) 166.5 no 3_656 .
H(66) C(60) C(57) 125.5 no 3_656 3_656
H(66) C(60) C(59) 48.3 no 3_656 .
H(66) C(60) H(70) 71.8 no 3_656 .
C(57) C(60) H(70) 55.9 no 3_656 .
C(59) C(60) H(70) 119.6 no . .
C(56) H(70) C(57) 86.7 no 3_656 3_656
C(56) H(70) C(60) 19.1 no 3_656 .
C(57) H(70) C(60) 70.2 no 3_656 .
C(55) C(61) H(71) 109.5 no . .
C(55) C(61) H(72) 109.5 no . .
C(55) C(61) H(73) 109.5 no . .
C(57) C(61) H(71) 157.5 no 3_656 .
C(57) C(61) H(72) 85.8 no 3_656 .
C(57) C(61) H(73) 79.2 no 3_656 .
C(59) C(61) H(71) 64.0 no 3_656 .
C(59) C(61) H(72) 128.8 no 3_656 .
C(59) C(61) H(73) 120.7 no 3_656 .
H(71) C(61) H(72) 109.5 no . .
H(71) C(61) H(73) 109.5 no . .
H(72) C(61) H(73) 109.5 no . .
C(58) H(71) C(61) 17.9 no 3_656 .
C(58) H(72) C(61) 20.4 no 3_656 .
C(58) H(73) C(61) 24.9 no 3_656 .

loop_
_geom_bond_atom_site_label_1
_geom_bond_atom_site_label_2
_geom_bond_distance
_geom_bond_publ_flag
_geom_bond_site_symmetry_2
Ta(1) Cl(1) 2.3664(12) yes .
Ta(1) Cl(2) 2.3622(11) yes .
Ta(1) N(2) 2.249(3) yes .
Ta(1) N(4) 2.451(3) yes .
Ta(1) N(6) 2.234(3) yes .
Ta(1) N(7) 1.770(3) yes .
N(1) N(2) 1.372(4) yes .
N(1) C(1) 1.325(6) yes .
N(1) B(1) 1.544(5) yes .
N(2) C(3) 1.364(5) yes .
N(3) N(4) 1.377(5) yes .
N(3) C(13) 1.351(5) yes .
N(3) B(1) 1.527(7) yes .
N(4) C(15) 1.351(6) yes .
N(5) N(6) 1.372(4) yes .
N(5) C(25) 1.336(5) yes .
N(5) B(1) 1.540(5) yes .
N(6) C(27) 1.363(5) yes .
N(7) C(37) 1.461(4) yes .
C(1) C(2) 1.398(5) yes .
C(2) C(3) 1.396(6) yes .
C(3) C(4) 1.471(5) yes .
C(4) C(5) 1.406(6) yes .
C(4) C(9) 1.406(6) yes .
C(5) C(6) 1.391(5) yes .
C(5) C(10) 1.517(7) yes .
C(6) C(7) 1.390(7) yes .
C(7) C(8) 1.391(6) yes .
C(7) C(11) 1.507(6) yes .
C(8) C(9) 1.391(5) yes .
C(9) C(12) 1.502(6) yes .
C(13) C(14) 1.375(7) yes .
C(14) C(15) 1.396(5) yes .
C(15) C(16) 1.497(7) yes .
C(16) C(17) 1.404(6) yes .
C(16) C(21) 1.401(6) yes .
C(17) C(18) 1.393(8) yes .
C(17) C(22) 1.514(6) yes .
C(18) C(19) 1.398(6) yes .
C(19) C(20) 1.386(7) yes .
C(19) C(23) 1.514(7) yes .
C(20) C(21) 1.402(7) yes .
C(21) C(24) 1.507(6) yes .
C(25) C(26) 1.381(5) yes .
C(26) C(27) 1.392(5) yes .
C(27) C(28) 1.486(5) yes .
C(28) C(29) 1.412(6) yes .
C(28) C(33) 1.394(7) yes .
C(29) C(30) 1.383(5) yes .
C(29) C(34) 1.507(7) yes .
C(30) C(31) 1.401(7) yes .
C(31) C(32) 1.394(6) yes .
C(31) C(35) 1.513(5) yes .
C(32) C(33) 1.402(5) yes .
C(33) C(36) 1.514(7) yes .
C(37) C(38) 1.541(6) yes .
C(37) C(39) 1.533(7) yes .
C(37) C(40) 1.530(7) yes .
C(41) C(42) 1.40(2) yes .
C(41) C(46) 1.359(16) yes .
C(41) C(47) 1.496(17) yes .
C(41) C(53) 0.93(2) yes .
C(41) C(54) 1.662(17) yes .
C(42) C(43) 1.407(17) yes .
C(42) C(48) 0.96(2) yes .
C(43) C(44) 1.401(14) yes .
C(43) C(50) 0.902(17) yes .
C(44) C(45) 1.37(2) yes .
C(44) C(51) 0.98(2) yes .
C(45) C(46) 1.38(2) yes .
C(45) C(50) 1.69(2) yes .
C(46) C(48) 1.698(17) yes .
C(47) C(48) 1.69(2) yes .
C(47) C(54) 1.23(2) yes .
C(48) C(49) 1.39(2) yes .
C(48) C(53) 1.35(2) yes .
C(48) C(54) 1.500(17) yes .
C(49) C(50) 1.412(18) yes .
C(50) C(51) 1.40(2) yes .
C(51) C(52) 1.35(2) yes .
C(52) C(53) 1.368(19) yes .
C(55) C(56) 1.389(14) yes .
C(55) C(56) 1.652(19) yes 3_656
C(55) C(57) 1.340(12) yes 3_656
C(55) C(58) 1.07(2) yes 3_656
C(55) C(59) 1.191(15) yes 3_656
C(55) C(60) 1.390(18) yes .
C(55) C(60) 1.524(15) yes 3_656
C(55) C(61) 1.49(2) yes .
C(56) C(57) 1.40(2) yes .
C(56) C(59) 1.09(2) yes 3_656
C(57) C(58) 1.38(2) yes .
C(57) C(60) 1.08(2) yes 3_656
C(58) C(59) 1.389(16) yes .
C(59) C(60) 1.40(2) yes .
C(59) C(61) 1.572(17) yes 3_656
C(1) H(2) 0.930 no .
C(2) H(3) 0.930 no .
C(6) H(4) 0.930 no .
C(8) H(5) 0.930 no .
C(10) H(6) 0.960 no .
C(10) H(7) 0.960 no .
C(10) H(8) 0.960 no .
C(11) H(9) 0.960 no .
C(11) H(10) 0.960 no .
C(11) H(11) 0.960 no .
C(12) H(12) 0.960 no .
C(12) H(13) 0.960 no .
C(12) H(14) 0.960 no .
C(13) H(15) 0.930 no .
C(14) H(16) 0.930 no .
C(18) H(17) 0.930 no .
C(20) H(18) 0.930 no .
C(22) H(19) 0.960 no .
C(22) H(20) 0.960 no .
C(22) H(21) 0.960 no .
C(23) H(22) 0.960 no .
C(23) H(23) 0.960 no .
C(23) H(24) 0.960 no .
C(24) H(25) 0.960 no .
C(24) H(26) 0.960 no .
C(24) H(27) 0.960 no .
C(25) H(28) 0.930 no .
C(26) H(29) 0.930 no .
C(30) H(30) 0.930 no .
C(32) H(31) 0.930 no .
C(34) H(32) 0.960 no .
C(34) H(33) 0.960 no .
C(34) H(34) 0.960 no .
C(35) H(35) 0.960 no .
C(35) H(36) 0.960 no .
C(35) H(37) 0.960 no .
C(36) H(38) 0.960 no .
C(36) H(39) 0.960 no .
C(36) H(40) 0.960 no .
C(38) H(41) 0.960 no .
C(38) H(42) 0.960 no .
C(38) H(43) 0.960 no .
C(39) H(44) 0.960 no .
C(39) H(45) 0.960 no .
C(39) H(46) 0.960 no .
C(40) H(47) 0.960 no .
C(40) H(48) 0.960 no .
C(40) H(49) 0.960 no .
B(1) H(1) 0.980 no .
C(42) H(50) 0.930 no .
C(42) H(58) 1.071 no .
C(43) H(51) 0.930 no .
C(43) H(58) 1.171 no .
C(44) H(52) 0.930 no .
C(44) H(59) 1.097 no .
H(52) C(50) 1.266 no .
C(45) H(53) 0.930 no .
C(45) H(60) 1.284 no .
H(53) C(51) 1.028 no .
H(53) C(52) 1.237 no .
C(46) H(54) 0.930 no .
H(54) C(52) 1.169 no .
H(54) C(53) 1.056 no .
C(47) H(55) 0.960 no .
C(47) H(56) 0.960 no .
C(47) H(57) 0.960 no .
C(49) H(58) 0.930 no .
C(50) H(59) 0.930 no .
C(51) H(60) 0.930 no .
C(52) H(61) 0.930 no .
C(53) H(62) 0.930 no .
C(54) H(63) 0.960 no .
C(54) H(64) 0.960 no .
C(54) H(65) 0.960 no .
C(56) H(66) 0.930 no .
C(56) H(70) 1.083 no 3_656
H(66) C(59) 1.082 no 3_656
H(66) C(60) 1.201 no 3_656
C(57) H(67) 0.930 no .
C(57) H(70) 0.953 no 3_656
C(58) H(68) 0.930 no .
C(58) H(71) 1.261 no 3_656
C(58) H(72) 1.209 no 3_656
C(58) H(73) 1.080 no 3_656
C(59) H(69) 0.930 no .
C(60) H(70) 0.930 no .
C(61) H(71) 0.960 no .
C(61) H(72) 0.960 no .
C(61) H(73) 0.960 no .

loop_
_geom_contact_atom_site_label_1
_geom_contact_atom_site_label_2
_geom_contact_distance
_geom_contact_site_symmetry_2
Cl(1) C(25) 3.518(5) 4_554
Cl(2) C(25) 3.545(5) 4_554
C(7) C(41) 3.556(16) 4_555
C(7) C(48) 3.540(16) 4_555
C(11) C(11) 3.496(6) 3_556
C(11) C(45) 3.587(18) 4_555
C(13) C(42) 3.522(14) 2_646
C(18) C(25) 3.366(5) 4_554
C(19) C(25) 3.189(6) 4_554
C(20) C(25) 3.565(5) 4_554
C(23) C(25) 3.558(8) 4_554
C(25) Cl(1) 3.518(5) 4_555
C(25) Cl(2) 3.545(5) 4_555
C(25) C(18) 3.366(5) 4_555
C(25) C(19) 3.189(6) 4_555
C(25) C(20) 3.565(5) 4_555
C(25) C(23) 3.558(8) 4_555
C(30) C(45) 3.547(18) 3_566
C(30) C(52) 3.423(17) 3_566
C(41) C(7) 3.556(16) 4_554
C(42) C(13) 3.522(14) 2_656
C(45) C(11) 3.587(18) 4_554
C(45) C(30) 3.547(18) 3_566
C(48) C(7) 3.540(16) 4_554
C(52) C(30) 3.423(17) 3_566
Cl(1) H(1) 2.9192 4_554
Cl(1) H(2) 3.085 4_554
Cl(1) H(28) 2.921 4_554
Cl(1) H(51) 3.450 3_666
Cl(2) H(28) 2.970 4_554
Cl(2) H(29) 3.308 4_554
Cl(2) H(66) 3.336 3_656
Cl(2) H(69) 2.917 .
Cl(2) H(71) 3.499 3_656
N(1) H(46) 3.511 4_555
N(1) H(50) 3.273 2_646
N(1) H(58) 3.560 2_646
N(1) H(64) 3.411 2_646
N(3) H(17) 3.358 4_555
N(3) H(64) 3.409 2_646
N(5) H(22) 3.174 4_555
N(6) H(22) 3.523 4_555
C(1) H(31) 3.280 4_555
C(1) H(39) 3.418 4_555
C(1) H(46) 3.222 4_555
C(1) H(50) 2.902 2_646
C(1) H(58) 3.078 2_646
C(1) H(64) 3.437 2_646
C(2) H(13) 3.498 3_657
C(2) H(31) 3.145 4_555
C(2) H(35) 3.465 4_555
C(4) H(56) 3.459 4_555
C(4) H(65) 3.185 4_555
C(5) H(56) 2.921 4_555
C(5) H(65) 3.534 4_555
C(6) H(23) 3.350 1_455
C(6) H(56) 2.940 4_555
C(7) H(56) 3.501 4_555
C(7) H(65) 3.508 4_555
C(7) H(71) 3.532 3_656
C(8) H(39) 3.585 2_646
C(8) H(65) 3.093 4_555
C(8) H(69) 3.004 .
C(8) H(71) 3.044 3_656
C(9) H(65) 2.895 4_555
C(9) H(69) 3.319 .
C(10) H(35) 3.451 4_555
C(10) H(45) 3.581 4_555
C(10) H(56) 3.289 4_555
C(11) H(9) 3.249 3_556
C(11) H(10) 3.355 3_556
C(11) H(11) 3.303 3_556
C(11) H(23) 3.355 1_455
C(11) H(73) 3.364 3_656
C(12) H(3) 3.501 3_657
C(12) H(31) 3.060 2_646
C(12) H(64) 3.567 2_646
C(12) H(65) 3.321 4_555
C(12) H(69) 3.295 .
C(13) H(17) 2.980 4_555
C(13) H(30) 3.595 4_655
C(13) H(48) 3.534 4_655
C(13) H(50) 3.533 2_646
C(13) H(64) 3.333 2_646
C(14) H(37) 3.594 4_655
C(14) H(48) 3.311 4_655
C(16) H(7) 3.438 1_655
C(16) H(28) 3.176 4_554
C(17) H(1) 3.560 4_554
C(17) H(7) 2.955 1_655
C(17) H(28) 3.013 4_554
C(18) H(1) 3.312 4_554
C(18) H(4) 3.533 1_655
C(18) H(7) 2.756 1_655
C(18) H(15) 3.441 4_554
C(18) H(28) 2.825 4_554
C(18) H(47) 3.317 1_655
C(19) H(4) 2.785 1_655
C(19) H(7) 3.103 1_655
C(19) H(28) 2.821 4_554
C(19) H(47) 3.462 1_655
C(20) H(4) 2.857 1_655
C(20) H(7) 3.469 1_655
C(20) H(28) 3.064 4_554
C(21) H(28) 3.267 4_554
C(22) H(7) 3.571 1_655
C(22) H(32) 3.446 1_655
C(22) H(51) 3.218 3_666
C(22) H(52) 3.135 3_666
C(22) H(59) 3.025 3_666
C(23) H(4) 2.959 1_655
C(23) H(11) 3.355 1_655
C(23) H(28) 3.580 4_554
C(23) H(40) 3.342 4_554
C(23) H(47) 3.243 1_655
C(24) H(36) 3.135 2_646
C(24) H(54) 3.298 4_655
C(24) H(62) 3.292 4_655
C(25) H(22) 2.975 4_555
C(25) H(46) 3.519 4_555
C(26) H(22) 3.180 4_555
C(26) H(41) 3.149 4_555
C(26) H(72) 3.175 2_656
C(27) H(22) 3.491 4_555
C(27) H(72) 3.521 2_656
C(28) H(72) 3.175 2_656
C(29) H(72) 3.069 2_656
C(30) H(53) 3.371 3_566
C(30) H(61) 3.255 3_566
C(30) H(67) 3.387 4_555
C(30) H(72) 3.551 2_656
C(31) H(3) 3.473 4_554
C(31) H(61) 3.436 3_566
C(31) H(67) 3.238 4_555
C(31) H(70) 3.512 2_656
C(32) H(2) 3.119 4_554
C(32) H(3) 3.134 4_554
C(32) H(13) 3.071 2_656
C(32) H(67) 3.337 4_555
C(32) H(70) 3.205 2_656
C(33) H(2) 3.257 4_554
C(33) H(70) 3.477 2_656
C(34) H(20) 3.354 1_455
C(34) H(41) 3.142 4_555
C(34) H(45) 3.066 4_555
C(34) H(60) 3.526 3_566
C(34) H(72) 3.387 2_656
C(35) H(3) 3.190 4_554
C(35) H(6) 3.512 4_554
C(35) H(16) 3.244 4_454
C(35) H(25) 3.516 2_656
C(35) H(26) 3.464 2_656
C(35) H(54) 3.396 3_566
C(35) H(57) 3.499 .
C(35) H(62) 3.461 3_566
C(35) H(63) 3.497 .
C(36) H(2) 3.212 4_554
C(36) H(5) 3.286 2_656
C(36) H(22) 3.297 4_555
C(36) H(51) 3.103 3_666
C(36) H(58) 3.400 3_666
C(38) H(33) 2.894 4_554
C(38) H(68) 3.392 .
C(38) H(71) 3.091 3_656
C(38) H(72) 3.459 3_656
C(39) H(8) 3.508 4_554
C(39) H(33) 3.453 4_554
C(39) H(34) 3.593 4_554
C(40) H(17) 3.256 1_455
C(40) H(24) 3.122 1_455
B(1) H(17) 3.498 4_555
B(1) H(50) 3.596 2_646
H(1) Cl(1) 2.9192 4_555
H(1) C(17) 3.560 4_555
H(1) C(18) 3.312 4_555
H(1) H(17) 3.056 4_555
H(1) H(19) 3.067 4_555
H(1) H(50) 3.341 2_646
H(1) C(43) 3.491 2_646
H(1) H(51) 3.042 2_646
H(1) H(58) 3.098 2_646
H(2) Cl(1) 3.085 4_555
H(2) C(32) 3.119 4_555
H(2) C(33) 3.257 4_555
H(2) C(36) 3.212 4_555
H(2) H(31) 2.832 4_555
H(2) H(39) 2.546 4_555
H(2) H(40) 3.496 4_555
H(2) H(46) 3.145 4_555
H(2) C(42) 3.410 2_646
H(2) H(50) 2.709 2_646
H(2) C(43) 3.563 2_646
H(2) H(51) 3.018 2_646
H(2) C(49) 3.487 2_646
H(2) H(58) 2.567 2_646
H(3) C(12) 3.501 3_657
H(3) C(31) 3.473 4_555
H(3) C(32) 3.134 4_555
H(3) C(35) 3.190 4_555
H(3) H(13) 2.885 3_657
H(3) H(14) 3.238 3_657
H(3) H(31) 2.569 4_555
H(3) H(35) 2.803 4_555
H(3) H(36) 2.961 4_555
H(3) H(55) 3.319 4_555
H(3) H(56) 3.569 4_555
H(3) H(63) 3.389 4_555
H(3) H(65) 3.291 4_555
H(4) C(18) 3.533 1_455
H(4) C(19) 2.785 1_455
H(4) C(20) 2.857 1_455
H(4) C(23) 2.959 1_455
H(4) H(18) 2.857 1_455
H(4) H(23) 2.570 1_455
H(4) H(24) 3.072 1_455
H(4) H(54) 3.592 4_555
H(4) H(56) 3.124 4_555
H(4) H(62) 3.531 4_555
H(5) C(36) 3.286 2_646
H(5) H(31) 3.495 2_646
H(5) H(38) 2.898 2_646
H(5) H(39) 2.799 2_646
H(5) H(58) 3.466 4_555
H(5) H(65) 3.466 4_555
H(5) H(66) 3.308 3_656
H(5) C(58) 3.483 .
H(5) H(68) 3.343 .
H(5) C(59) 3.061 .
H(5) H(69) 2.562 .
H(5) C(61) 3.360 3_656
H(5) H(71) 2.730 3_656
H(5) H(73) 3.225 3_656
H(6) C(35) 3.512 4_555
H(6) H(16) 3.250 1_455
H(6) H(35) 2.560 4_555
H(6) H(45) 3.592 4_555
H(6) H(56) 2.745 4_555
H(7) C(16) 3.438 1_455
H(7) C(17) 2.955 1_455
H(7) C(18) 2.756 1_455
H(7) C(19) 3.103 1_455
H(7) C(20) 3.469 1_455
H(7) C(22) 3.571 1_455
H(7) H(17) 2.994 1_455
H(7) H(20) 3.351 1_455
H(8) C(39) 3.508 4_555
H(8) H(44) 3.466 4_555
H(8) H(45) 2.843 4_555
H(9) C(11) 3.249 3_556
H(9) H(9) 3.277 3_556
H(9) H(10) 2.997 3_556
H(9) H(11) 2.938 3_556
H(9) C(41) 3.290 4_555
H(9) C(42) 3.433 4_555
H(9) C(43) 3.216 4_555
H(9) C(44) 2.847 4_555
H(9) H(52) 3.284 4_555
H(9) C(45) 2.647 4_555
H(9) H(53) 2.954 4_555
H(9) C(46) 2.902 4_555
H(9) H(54) 3.346 4_555
H(9) C(48) 3.309 4_555
H(9) C(49) 3.120 4_555
H(9) C(50) 2.792 4_555
H(9) H(59) 3.220 4_555
H(9) C(51) 2.683 4_555
H(9) H(60) 3.096 4_555
H(9) C(52) 2.849 4_555
H(9) H(61) 3.303 4_555
H(9) C(53) 3.158 4_555
H(10) C(11) 3.355 3_556
H(10) H(9) 2.997 3_556
H(10) H(10) 3.484 3_556
H(10) H(11) 3.055 3_556
H(10) H(53) 3.253 2_545
H(10) H(60) 3.159 2_545
H(10) C(58) 3.404 .
H(10) H(68) 2.869 .
H(10) C(61) 3.182 3_656
H(10) H(71) 3.043 3_656
H(11) C(11) 3.303 3_556
H(11) C(23) 3.355 1_455
H(11) H(9) 2.938 3_556
H(11) H(10) 3.055 3_556
H(11) H(11) 3.383 3_556
H(11) H(24) 3.502 1_455
H(11) H(52) 3.266 2_545
H(11) C(51) 3.591 2_545
H(11) H(60) 3.195 2_545
H(12) H(31) 3.259 2_646
H(12) H(36) 3.469 2_646
H(12) H(64) 3.457 2_646
H(12) H(66) 3.114 3_656
H(12) H(69) 2.858 .
H(13) C(2) 3.498 3_657
H(13) C(32) 3.071 2_646
H(13) H(3) 2.885 3_657
H(13) H(36) 3.268 2_646
H(13) H(39) 3.238 2_646
H(13) H(65) 3.228 4_555
H(13) H(66) 3.470 3_656
H(13) H(69) 3.259 .
H(14) H(3) 3.238 3_657
H(14) H(31) 3.515 2_646
H(14) H(55) 3.196 2_646
H(14) C(54) 3.299 2_646
H(14) H(63) 3.482 2_646
H(14) H(64) 2.847 2_646
H(14) H(65) 3.063 2_646
H(14) H(65) 3.214 4_555
H(15) C(18) 3.441 4_555
H(15) H(17) 2.599 4_555
H(15) H(20) 3.219 4_555
H(15) H(30) 3.016 4_655
H(15) H(48) 3.441 4_655
H(15) C(41) 3.577 2_646
H(15) C(42) 3.114 2_646
H(15) H(50) 3.324 2_646
H(15) C(43) 3.130 2_646
H(15) H(51) 3.364 2_646
H(15) C(44) 3.581 2_646
H(15) C(48) 3.424 2_646
H(15) C(49) 3.167 2_646
H(15) H(58) 3.313 2_646
H(15) C(50) 3.486 2_646
H(15) H(64) 3.493 2_646
H(16) C(35) 3.244 4_655
H(16) H(6) 3.250 1_655
H(16) H(30) 3.106 4_655
H(16) H(35) 2.792 4_655
H(16) H(37) 2.915 4_655
H(16) H(44) 3.575 4_655
H(16) H(48) 3.019 4_655
H(17) N(3) 3.358 4_554
H(17) C(13) 2.980 4_554
H(17) C(40) 3.256 1_655
H(17) B(1) 3.498 4_554
H(17) H(1) 3.056 4_554
H(17) H(7) 2.994 1_655
H(17) H(15) 2.599 4_554
H(17) H(28) 3.282 4_554
H(17) H(32) 3.484 1_655
H(17) H(47) 2.921 1_655
H(17) H(48) 3.148 1_655
H(17) H(49) 3.154 1_655
H(18) H(4) 2.857 1_655
H(18) H(54) 3.024 4_655
H(18) H(61) 3.095 4_655
H(18) H(62) 3.494 4_655
H(18) C(57) 3.525 3_656
H(18) H(67) 3.193 3_656
H(18) H(70) 3.356 .
H(19) H(1) 3.067 4_554
H(19) C(43) 3.037 3_666
H(19) C(44) 3.297 3_666
H(19) H(52) 2.937 3_666
H(19) H(58) 3.563 3_666
H(19) C(50) 3.186 3_666
H(19) H(59) 2.524 3_666
H(20) C(34) 3.354 1_655
H(20) H(7) 3.351 1_655
H(20) H(15) 3.219 4_554
H(20) H(32) 2.536 1_655
H(20) H(33) 3.398 1_655
H(20) C(43) 3.376 3_666
H(20) H(51) 3.189 3_666
H(20) C(44) 3.127 3_666
H(20) H(52) 2.707 3_666
H(20) C(50) 3.242 3_666
H(20) H(59) 2.820 3_666
H(21) H(24) 3.150 4_555
H(21) H(48) 3.166 4_655
H(21) H(52) 3.262 3_666
H(21) H(59) 3.284 3_666
H(22) N(5) 3.174 4_554
H(22) N(6) 3.523 4_554
H(22) C(25) 2.975 4_554
H(22) C(26) 3.180 4_554
H(22) C(27) 3.491 4_554
H(22) C(36) 3.297 4_554
H(22) H(28) 3.227 4_554
H(22) H(29) 3.560 4_554
H(22) H(38) 3.289 4_554
H(22) H(59) 3.514 2_645
H(23) C(6) 3.350 1_655
H(23) C(11) 3.355 1_655
H(23) H(4) 2.570 1_655
H(23) H(40) 3.406 4_554
H(23) H(47) 3.505 1_655
H(23) H(52) 3.413 2_645
H(23) H(59) 3.300 2_645
H(24) C(40) 3.122 1_655
H(24) H(4) 3.072 1_655
H(24) H(11) 3.502 1_655
H(24) H(21) 3.150 4_554
H(24) H(42) 3.360 1_655
H(24) H(48) 2.890 1_655
H(24) H(52) 3.481 2_645
H(24) H(59) 3.503 2_645
H(25) C(35) 3.516 2_646
H(25) H(36) 2.924 2_646
H(25) H(37) 3.217 2_646
H(25) H(54) 2.858 4_655
H(25) C(47) 3.515 4_655
H(25) H(56) 3.143 4_655
H(25) H(57) 3.150 2_646
H(25) H(57) 3.088 4_655
H(25) C(53) 3.472 4_655
H(25) H(62) 2.592 4_655
H(26) C(35) 3.464 2_646
H(26) H(36) 2.791 2_646
H(26) H(37) 3.425 2_646
H(26) H(54) 2.960 4_655
H(26) H(61) 3.208 4_655
H(26) H(62) 3.239 4_655
H(26) C(56) 3.460 3_656
H(26) H(66) 2.847 3_656
H(26) C(57) 3.512 3_656
H(26) H(67) 2.953 3_656
H(26) H(69) 3.490 .
H(26) C(60) 3.543 .
H(26) H(70) 2.799 .
H(27) H(36) 3.170 2_646
H(27) H(55) 3.416 2_646
H(27) H(57) 3.370 2_646
H(27) H(63) 3.447 2_646
H(27) H(64) 3.055 2_646
H(28) Cl(1) 2.921 4_555
H(28) Cl(2) 2.970 4_555
H(28) C(16) 3.176 4_555
H(28) C(17) 3.013 4_555
H(28) C(18) 2.825 4_555
H(28) C(19) 2.821 4_555
H(28) C(20) 3.064 4_555
H(28) C(21) 3.267 4_555
H(28) C(23) 3.580 4_555
H(28) H(17) 3.282 4_555
H(28) H(22) 3.227 4_555
H(28) H(46) 3.575 4_555
H(29) Cl(2) 3.308 4_555
H(29) H(22) 3.560 4_555
H(29) H(41) 3.005 4_555
H(29) C(55) 3.003 2_656
H(29) C(56) 3.143 2_656
H(29) H(66) 3.087 2_656
H(29) C(58) 2.992 4_555
H(29) H(68) 3.161 4_555
H(29) C(59) 2.862 4_555
H(29) H(69) 2.959 4_555
H(29) C(60) 3.434 4_555
H(29) C(61) 2.926 2_656
H(29) H(71) 2.851 2_656
H(29) H(72) 2.548 2_656
H(30) C(13) 3.595 4_454
H(30) H(15) 3.016 4_454
H(30) H(16) 3.106 4_454
H(30) C(44) 3.563 3_566
H(30) C(45) 3.085 3_566
H(30) H(53) 3.142 3_566
H(30) C(46) 3.290 3_566
H(30) H(54) 3.448 3_566
H(30) C(51) 3.194 3_566
H(30) H(60) 3.340 3_566
H(30) C(52) 3.038 3_566
H(30) H(61) 3.126 3_566
H(30) C(53) 3.527 3_566
H(31) C(1) 3.280 4_554
H(31) C(2) 3.145 4_554
H(31) C(12) 3.060 2_656
H(31) H(2) 2.832 4_554
H(31) H(3) 2.569 4_554
H(31) H(5) 3.495 2_656
H(31) H(12) 3.259 2_656
H(31) H(14) 3.515 2_656
H(31) H(66) 3.494 4_555
H(31) H(70) 3.340 2_656
H(32) C(22) 3.446 1_455
H(32) H(17) 3.484 1_455
H(32) H(20) 2.536 1_455
H(32) H(45) 3.374 4_555
H(32) H(52) 3.513 3_566
H(32) H(60) 3.428 3_566
H(33) C(38) 2.894 4_555
H(33) C(39) 3.453 4_555
H(33) H(20) 3.398 1_455
H(33) H(42) 2.732 4_555
H(33) H(45) 2.650 4_555
H(33) H(52) 3.469 3_566
H(33) H(53) 3.451 3_566
H(33) H(60) 2.996 3_566
H(33) H(68) 3.363 4_555
H(33) H(72) 2.786 2_656
H(34) C(39) 3.593 4_555
H(34) H(41) 3.308 4_555
H(34) H(45) 2.731 4_555
H(35) C(2) 3.465 4_554
H(35) C(10) 3.451 4_554
H(35) H(3) 2.803 4_554
H(35) H(6) 2.560 4_554
H(35) H(16) 2.792 4_454
H(35) C(47) 3.520 .
H(35) H(55) 3.496 .
H(35) H(56) 3.108 .
H(35) H(57) 3.391 .
H(35) H(63) 3.293 .
H(36) C(24) 3.135 2_656
H(36) H(3) 2.961 4_554
H(36) H(12) 3.469 2_656
H(36) H(13) 3.268 2_656
H(36) H(25) 2.924 2_656
H(36) H(26) 2.791 2_656
H(36) H(27) 3.170 2_656
H(36) H(54) 3.518 3_566
H(36) C(47) 3.311 .
H(36) H(55) 3.022 .
H(36) H(56) 3.336 .
H(36) H(57) 3.031 .
H(36) H(62) 3.571 3_566
H(36) H(63) 2.896 .
H(37) C(14) 3.594 4_454
H(37) H(16) 2.915 4_454
H(37) H(25) 3.217 2_656
H(37) H(26) 3.425 2_656
H(37) C(41) 3.415 3_566
H(37) C(46) 3.013 3_566
H(37) H(54) 2.673 3_566
H(37) C(47) 3.512 3_566
H(37) H(57) 3.523 .
H(37) H(57) 2.807 3_566
H(37) C(52) 3.183 3_566
H(37) H(61) 3.112 3_566
H(37) C(53) 2.913 3_566
H(37) H(62) 2.614 3_566
H(38) H(5) 2.898 2_656
H(38) H(22) 3.289 4_555
H(38) C(55) 3.587 2_656
H(38) C(55) 3.385 4_555
H(38) C(56) 3.259 4_555
H(38) H(66) 3.387 4_555
H(38) C(58) 3.555 2_656
H(38) C(59) 3.169 2_656
H(38) H(69) 3.423 2_656
H(38) C(60) 3.180 2_656
H(38) H(70) 3.433 2_656
H(38) H(73) 3.489 4_555
H(39) C(1) 3.418 4_554
H(39) C(8) 3.585 2_656
H(39) H(2) 2.546 4_554
H(39) H(5) 2.799 2_656
H(39) H(13) 3.238 2_656
H(39) C(42) 3.462 3_666
H(39) H(50) 3.252 3_666
H(39) C(43) 3.058 3_666
H(39) C(49) 3.197 3_666
H(39) H(58) 2.521 3_666
H(39) H(59) 3.343 3_666
H(40) C(23) 3.342 4_555
H(40) H(2) 3.496 4_554
H(40) H(23) 3.406 4_555
H(40) H(51) 2.894 3_666
H(40) H(58) 3.532 3_666
H(40) H(59) 3.398 3_666
H(41) C(26) 3.149 4_554
H(41) C(34) 3.142 4_554
H(41) H(29) 3.005 4_554
H(41) H(34) 3.308 4_554
H(41) H(68) 3.061 .
H(41) C(61) 3.290 3_656
H(41) H(71) 2.815 3_656
H(41) H(72) 2.893 3_656
H(42) H(24) 3.360 1_455
H(42) H(33) 2.732 4_554
H(42) H(52) 3.211 2_545
H(42) H(60) 3.106 2_545
H(42) H(68) 3.328 .
H(42) H(71) 3.283 3_656
H(42) H(72) 3.465 3_656
H(43) H(68) 3.225 .
H(43) H(69) 3.281 .
H(43) C(61) 3.466 3_656
H(43) H(71) 2.692 3_656
H(43) H(72) 3.492 3_656
H(44) H(8) 3.466 4_554
H(44) H(16) 3.575 4_454
H(45) C(10) 3.581 4_554
H(45) C(34) 3.066 4_554
H(45) H(6) 3.592 4_554
H(45) H(8) 2.843 4_554
H(45) H(32) 3.374 4_554
H(45) H(33) 2.650 4_554
H(45) H(34) 2.731 4_554
H(46) N(1) 3.511 4_554
H(46) C(1) 3.222 4_554
H(46) C(25) 3.519 4_554
H(46) H(2) 3.145 4_554
H(46) H(28) 3.575 4_554
H(47) C(18) 3.317 1_455
H(47) C(19) 3.462 1_455
H(47) C(23) 3.243 1_455
H(47) H(17) 2.921 1_455
H(47) H(23) 3.505 1_455
H(48) C(13) 3.534 4_454
H(48) C(14) 3.311 4_454
H(48) H(15) 3.441 4_454
H(48) H(16) 3.019 4_454
H(48) H(17) 3.148 1_455
H(48) H(21) 3.166 4_454
H(48) H(24) 2.890 1_455
H(49) H(17) 3.154 1_455
C(41) H(9) 3.290 4_554
C(41) H(15) 3.577 2_656
C(41) H(37) 3.415 3_566
C(42) H(2) 3.410 2_656
C(42) H(9) 3.433 4_554
C(42) H(15) 3.114 2_656
C(42) H(39) 3.462 3_666
H(50) N(1) 3.273 2_656
H(50) C(1) 2.902 2_656
H(50) C(13) 3.533 2_656
H(50) B(1) 3.596 2_656
H(50) H(1) 3.341 2_656
H(50) H(2) 2.709 2_656
H(50) H(15) 3.324 2_656
H(50) H(39) 3.252 3_666
C(43) H(1) 3.491 2_656
C(43) H(2) 3.563 2_656
C(43) H(9) 3.216 4_554
C(43) H(15) 3.130 2_656
C(43) H(19) 3.037 3_666
C(43) H(20) 3.376 3_666
C(43) H(39) 3.058 3_666
H(51) Cl(1) 3.450 3_666
H(51) C(22) 3.218 3_666
H(51) C(36) 3.103 3_666
H(51) H(1) 3.042 2_656
H(51) H(2) 3.018 2_656
H(51) H(15) 3.364 2_656
H(51) H(20) 3.189 3_666
H(51) H(40) 2.894 3_666
C(44) H(9) 2.847 4_554
C(44) H(15) 3.581 2_656
C(44) H(19) 3.297 3_666
C(44) H(20) 3.127 3_666
C(44) H(30) 3.563 3_566
H(52) C(22) 3.135 3_666
H(52) H(9) 3.284 4_554
H(52) H(11) 3.266 2_555
H(52) H(19) 2.937 3_666
H(52) H(20) 2.707 3_666
H(52) H(21) 3.262 3_666
H(52) H(23) 3.413 2_655
H(52) H(24) 3.481 2_655
H(52) H(32) 3.513 3_566
H(52) H(33) 3.469 3_566
H(52) H(42) 3.211 2_555
C(45) H(9) 2.647 4_554
C(45) H(30) 3.085 3_566
C(45) H(67) 3.224 2_555
C(45) H(68) 3.430 2_555
C(45) H(72) 3.527 4_454
C(45) H(73) 3.218 4_454
H(53) C(30) 3.371 3_566
H(53) H(9) 2.954 4_554
H(53) H(10) 3.253 2_555
H(53) H(30) 3.142 3_566
H(53) H(33) 3.451 3_566
H(53) C(57) 3.104 2_555
H(53) H(67) 2.515 2_555
H(53) C(58) 3.100 2_555
H(53) H(68) 2.507 2_555
H(53) H(70) 3.598 4_454
H(53) C(61) 2.897 4_454
H(53) H(71) 3.492 4_454
H(53) H(72) 2.628 4_454
C(46) H(9) 2.902 4_554
C(46) H(30) 3.290 3_566
C(46) H(37) 3.013 3_566
C(46) H(67) 3.412 2_555
H(54) C(24) 3.298 4_454
H(54) C(35) 3.396 3_566
H(54) H(4) 3.592 4_554
H(54) H(9) 3.346 4_554
H(54) H(18) 3.024 4_454
H(54) H(25) 2.858 4_454
H(54) H(26) 2.960 4_454
H(54) H(30) 3.448 3_566
H(54) H(36) 3.518 3_566
H(54) H(37) 2.673 3_566
H(54) H(67) 2.890 2_555
C(47) H(25) 3.515 4_454
C(47) H(35) 3.520 .
C(47) H(36) 3.311 .
C(47) H(37) 3.512 3_566
H(55) H(3) 3.319 4_554
H(55) H(14) 3.196 2_656
H(55) H(27) 3.416 2_656
H(55) H(35) 3.496 .
H(55) H(36) 3.022 .
H(56) C(4) 3.459 4_554
H(56) C(5) 2.921 4_554
H(56) C(6) 2.940 4_554
H(56) C(7) 3.501 4_554
H(56) C(10) 3.289 4_554
H(56) H(3) 3.569 4_554
H(56) H(4) 3.124 4_554
H(56) H(6) 2.745 4_554
H(56) H(25) 3.143 4_454
H(56) H(35) 3.108 .
H(56) H(36) 3.336 .
H(57) C(35) 3.499 .
H(57) H(25) 3.150 2_656
H(57) H(25) 3.088 4_454
H(57) H(27) 3.370 2_656
H(57) H(35) 3.391 .
H(57) H(36) 3.031 .
H(57) H(37) 3.523 .
H(57) H(37) 2.807 3_566
C(48) H(9) 3.309 4_554
C(48) H(15) 3.424 2_656
C(49) H(2) 3.487 2_656
C(49) H(9) 3.120 4_554
C(49) H(15) 3.167 2_656
C(49) H(39) 3.197 3_666
H(58) N(1) 3.560 2_656
H(58) C(1) 3.078 2_656
H(58) C(36) 3.400 3_666
H(58) H(1) 3.098 2_656
H(58) H(2) 2.567 2_656
H(58) H(5) 3.466 4_554
H(58) H(15) 3.313 2_656
H(58) H(19) 3.563 3_666
H(58) H(39) 2.521 3_666
H(58) H(40) 3.532 3_666
C(50) H(9) 2.792 4_554
C(50) H(15) 3.486 2_656
C(50) H(19) 3.186 3_666
C(50) H(20) 3.242 3_666
H(59) C(22) 3.025 3_666
H(59) H(9) 3.220 4_554
H(59) H(19) 2.524 3_666
H(59) H(20) 2.820 3_666
H(59) H(21) 3.284 3_666
H(59) H(22) 3.514 2_655
H(59) H(23) 3.300 2_655
H(59) H(24) 3.503 2_655
H(59) H(39) 3.343 3_666
H(59) H(40) 3.398 3_666
C(51) H(9) 2.683 4_554
C(51) H(11) 3.591 2_555
C(51) H(30) 3.194 3_566
C(51) H(67) 3.502 2_555
C(51) H(68) 3.386 2_555
C(51) H(72) 3.504 4_454
C(51) H(73) 3.251 4_454
H(60) C(34) 3.526 3_566
H(60) H(9) 3.096 4_554
H(60) H(10) 3.159 2_555
H(60) H(11) 3.195 2_555
H(60) H(30) 3.340 3_566
H(60) H(32) 3.428 3_566
H(60) H(33) 2.996 3_566
H(60) H(42) 3.106 2_555
H(60) H(67) 3.317 2_555
H(60) C(58) 3.455 2_555
H(60) H(68) 2.666 2_555
H(60) C(61) 3.142 4_454
H(60) H(71) 3.505 4_454
H(60) H(72) 2.808 4_454
H(60) H(73) 2.685 4_454
C(52) H(9) 2.849 4_554
C(52) H(30) 3.038 3_566
C(52) H(37) 3.183 3_566
C(52) H(67) 2.814 2_555
C(52) H(68) 3.584 2_555
C(52) H(73) 3.265 4_454
H(61) C(30) 3.255 3_566
H(61) C(31) 3.436 3_566
H(61) H(9) 3.303 4_554
H(61) H(18) 3.095 4_454
H(61) H(26) 3.208 4_454
H(61) H(30) 3.126 3_566
H(61) H(37) 3.112 3_566
H(61) C(57) 2.738 2_555
H(61) C(58) 3.303 2_555
H(61) H(68) 3.058 2_555
H(61) H(70) 2.905 4_454
H(61) C(61) 3.278 4_454
H(61) H(72) 3.074 4_454
H(61) H(73) 2.688 4_454
C(53) H(9) 3.158 4_554
C(53) H(25) 3.472 4_454
C(53) H(30) 3.527 3_566
C(53) H(37) 2.913 3_566
H(62) C(24) 3.292 4_454
H(62) C(35) 3.461 3_566
H(62) H(4) 3.531 4_554
H(62) H(18) 3.494 4_454
H(62) H(25) 2.592 4_454
H(62) H(26) 3.239 4_454
H(62) H(36) 3.571 3_566
H(62) H(37) 2.614 3_566
C(54) H(14) 3.299 2_656
H(63) C(35) 3.497 .
H(63) H(3) 3.389 4_554
H(63) H(14) 3.482 2_656
H(63) H(27) 3.447 2_656
H(63) H(35) 3.293 .
H(63) H(36) 2.896 .
H(64) N(1) 3.411 2_656
H(64) N(3) 3.409 2_656
H(64) C(1) 3.437 2_656
H(64) C(12) 3.567 2_656
H(64) C(13) 3.333 2_656
H(64) H(12) 3.457 2_656
H(64) H(14) 2.847 2_656
H(64) H(15) 3.493 2_656
H(64) H(27) 3.055 2_656
H(65) C(4) 3.185 4_554
H(65) C(5) 3.534 4_554
H(65) C(7) 3.508 4_554
H(65) C(8) 3.093 4_554
H(65) C(9) 2.895 4_554
H(65) C(12) 3.321 4_554
H(65) H(3) 3.291 4_554
H(65) H(5) 3.466 4_554
H(65) H(13) 3.228 4_554
H(65) H(14) 3.063 2_656
H(65) H(14) 3.214 4_554
C(55) H(29) 3.003 2_646
C(55) H(38) 3.587 2_646
C(55) H(38) 3.385 4_554
C(56) H(26) 3.460 3_656
C(56) H(29) 3.143 2_646
C(56) H(38) 3.259 4_554
H(66) Cl(2) 3.336 3_656
H(66) H(5) 3.308 3_656
H(66) H(12) 3.114 3_656
H(66) H(13) 3.470 3_656
H(66) H(26) 2.847 3_656
H(66) H(29) 3.087 2_646
H(66) H(31) 3.494 4_554
H(66) H(38) 3.387 4_554
C(57) H(18) 3.525 3_656
C(57) H(26) 3.512 3_656
C(57) H(53) 3.104 2_545
C(57) H(61) 2.738 2_545
H(67) C(30) 3.387 4_554
H(67) C(31) 3.238 4_554
H(67) C(32) 3.337 4_554
H(67) H(18) 3.193 3_656
H(67) H(26) 2.953 3_656
H(67) C(45) 3.224 2_545
H(67) H(53) 2.515 2_545
H(67) C(46) 3.412 2_545
H(67) H(54) 2.890 2_545
H(67) C(51) 3.502 2_545
H(67) H(60) 3.317 2_545
H(67) C(52) 2.814 2_545
C(58) H(5) 3.483 .
C(58) H(10) 3.404 .
C(58) H(29) 2.992 4_554
C(58) H(38) 3.555 2_646
C(58) H(53) 3.100 2_545
C(58) H(60) 3.455 2_545
C(58) H(61) 3.303 2_545
H(68) C(38) 3.392 .
H(68) H(5) 3.343 .
H(68) H(10) 2.869 .
H(68) H(29) 3.161 4_554
H(68) H(33) 3.363 4_554
H(68) H(41) 3.061 .
H(68) H(42) 3.328 .
H(68) H(43) 3.225 .
H(68) C(45) 3.430 2_545
H(68) H(53) 2.507 2_545
H(68) C(51) 3.386 2_545
H(68) H(60) 2.666 2_545
H(68) C(52) 3.584 2_545
H(68) H(61) 3.058 2_545
C(59) H(5) 3.061 .
C(59) H(29) 2.862 4_554
C(59) H(38) 3.169 2_646
H(69) Cl(2) 2.917 .
H(69) C(8) 3.004 .
H(69) C(9) 3.319 .
H(69) C(12) 3.295 .
H(69) H(5) 2.562 .
H(69) H(12) 2.858 .
H(69) H(13) 3.259 .
H(69) H(26) 3.490 .
H(69) H(29) 2.959 4_554
H(69) H(38) 3.423 2_646
H(69) H(43) 3.281 .
C(60) H(26) 3.543 .
C(60) H(29) 3.434 4_554
C(60) H(38) 3.180 2_646
H(70) C(31) 3.512 2_646
H(70) C(32) 3.205 2_646
H(70) C(33) 3.477 2_646
H(70) H(18) 3.356 .
H(70) H(26) 2.799 .
H(70) H(31) 3.340 2_646
H(70) H(38) 3.433 2_646
H(70) H(53) 3.598 4_655
H(70) H(61) 2.905 4_655
C(61) H(5) 3.360 3_656
C(61) H(10) 3.182 3_656
C(61) H(29) 2.926 2_646
C(61) H(41) 3.290 3_656
C(61) H(43) 3.466 3_656
C(61) H(53) 2.897 4_655
C(61) H(60) 3.142 4_655
C(61) H(61) 3.278 4_655
H(71) Cl(2) 3.499 3_656
H(71) C(7) 3.532 3_656
H(71) C(8) 3.044 3_656
H(71) C(38) 3.091 3_656
H(71) H(5) 2.730 3_656
H(71) H(10) 3.043 3_656
H(71) H(29) 2.851 2_646
H(71) H(41) 2.815 3_656
H(71) H(42) 3.283 3_656
H(71) H(43) 2.692 3_656
H(71) H(53) 3.492 4_655
H(71) H(60) 3.505 4_655
H(72) C(26) 3.175 2_646
H(72) C(27) 3.521 2_646
H(72) C(28) 3.175 2_646
H(72) C(29) 3.069 2_646
H(72) C(30) 3.551 2_646
H(72) C(34) 3.387 2_646
H(72) C(38) 3.459 3_656
H(72) H(29) 2.548 2_646
H(72) H(33) 2.786 2_646
H(72) H(41) 2.893 3_656
H(72) H(42) 3.465 3_656
H(72) H(43) 3.492 3_656
H(72) C(45) 3.527 4_655
H(72) H(53) 2.628 4_655
H(72) C(51) 3.504 4_655
H(72) H(60) 2.808 4_655
H(72) H(61) 3.074 4_655
H(73) C(11) 3.364 3_656
H(73) H(5) 3.225 3_656
H(73) H(38) 3.489 4_554
H(73) C(45) 3.218 4_655
H(73) C(51) 3.251 4_655
H(73) H(60) 2.685 4_655
H(73) C(52) 3.265 4_655
H(73) H(61) 2.688 4_655

loop_
_geom_torsion_atom_site_label_1
_geom_torsion_atom_site_label_2
_geom_torsion_atom_site_label_3
_geom_torsion_atom_site_label_4
_geom_torsion
_geom_torsion_site_symmetry_1
_geom_torsion_site_symmetry_3
_geom_torsion_site_symmetry_4
Cl(1) Ta(1) N(2) N(1) 11.3(5) . . .
Cl(1) Ta(1) N(2) C(3) -175.3(2) . . .
Cl(1) Ta(1) N(4) N(3) 126.3(2) . . .
Cl(1) Ta(1) N(4) C(15) -59.5(4) . . .
Cl(1) Ta(1) N(6) N(5) -116.3(3) . . .
Cl(1) Ta(1) N(6) C(27) 57.1(4) . . .
Cl(1) Ta(1) N(7) C(37) 56.7(8) . . .
Cl(2) Ta(1) N(2) N(1) 126.8(3) . . .
Cl(2) Ta(1) N(2) C(3) -59.8(4) . . .
Cl(2) Ta(1) N(4) N(3) -135.0(2) . . .
Cl(2) Ta(1) N(4) C(15) 39.2(4) . . .
Cl(2) Ta(1) N(6) N(5) -13.3(6) . . .
Cl(2) Ta(1) N(6) C(27) 160.1(3) . . .
Cl(2) Ta(1) N(7) C(37) -40.9(8) . . .
N(2) Ta(1) N(4) N(3) -42.0(2) . . .
N(2) Ta(1) N(4) C(15) 132.2(4) . . .
N(4) Ta(1) N(2) N(1) 46.1(3) . . .
N(4) Ta(1) N(2) C(3) -140.5(4) . . .
N(2) Ta(1) N(6) N(5) 47.9(3) . . .
N(2) Ta(1) N(6) C(27) -138.8(4) . . .
N(6) Ta(1) N(2) N(1) -39.4(3) . . .
N(6) Ta(1) N(2) C(3) 134.0(4) . . .
N(2) Ta(1) N(7) C(37) -133.0(8) . . .
N(7) Ta(1) N(2) N(1) -140.3(3) . . .
N(7) Ta(1) N(2) C(3) 33.2(4) . . .
N(4) Ta(1) N(6) N(5) -33.3(3) . . .
N(4) Ta(1) N(6) C(27) 140.0(4) . . .
N(6) Ta(1) N(4) N(3) 39.6(2) . . .
N(6) Ta(1) N(4) C(15) -146.3(4) . . .
N(4) Ta(1) N(7) C(37) -15.5(18) . . .
N(7) Ta(1) N(4) N(3) -160.7(11) . . .
N(7) Ta(1) N(4) C(15) 13.5(14) . . .
N(6) Ta(1) N(7) C(37) 143.9(8) . . .
N(7) Ta(1) N(6) N(5) 149.2(3) . . .
N(7) Ta(1) N(6) C(27) -37.5(4) . . .
N(2) N(1) C(1) C(2) 1.7(5) . . .
C(1) N(1) N(2) Ta(1) 173.2(2) . . .
C(1) N(1) N(2) C(3) -1.9(4) . . .
N(2) N(1) B(1) N(3) -58.4(4) . . .
N(2) N(1) B(1) N(5) 62.4(5) . . .
B(1) N(1) N(2) Ta(1) -6.6(5) . . .
B(1) N(1) N(2) C(3) 178.3(3) . . .
C(1) N(1) B(1) N(3) 121.8(4) . . .
C(1) N(1) B(1) N(5) -117.3(4) . . .
B(1) N(1) C(1) C(2) -178.5(4) . . .
Ta(1) N(2) C(3) C(2) -172.7(3) . . .
Ta(1) N(2) C(3) C(4) 9.8(6) . . .
N(1) N(2) C(3) C(2) 1.4(4) . . .
N(1) N(2) C(3) C(4) -176.2(3) . . .
N(4) N(3) C(13) C(14) 0.4(5) . . .
C(13) N(3) N(4) Ta(1) 175.8(2) . . .
C(13) N(3) N(4) C(15) -0.2(4) . . .
N(4) N(3) B(1) N(1) 61.2(4) . . .
N(4) N(3) B(1) N(5) -56.8(4) . . .
B(1) N(3) N(4) Ta(1) -2.1(4) . . .
B(1) N(3) N(4) C(15) -178.1(3) . . .
C(13) N(3) B(1) N(1) -116.3(4) . . .
C(13) N(3) B(1) N(5) 125.7(4) . . .
B(1) N(3) C(13) C(14) 178.2(4) . . .
Ta(1) N(4) C(15) C(14) -174.6(3) . . .
Ta(1) N(4) C(15) C(16) 6.4(6) . . .
N(3) N(4) C(15) C(14) -0.1(3) . . .
N(3) N(4) C(15) C(16) -179.1(3) . . .
N(6) N(5) C(25) C(26) -1.6(5) . . .
C(25) N(5) N(6) Ta(1) 176.9(3) . . .
C(25) N(5) N(6) C(27) 1.9(5) . . .
N(6) N(5) B(1) N(1) -52.5(5) . . .
N(6) N(5) B(1) N(3) 67.2(4) . . .
B(1) N(5) N(6) Ta(1) -9.8(5) . . .
B(1) N(5) N(6) C(27) 175.2(4) . . .
C(25) N(5) B(1) N(1) 119.6(4) . . .
C(25) N(5) B(1) N(3) -120.8(4) . . .
B(1) N(5) C(25) C(26) -174.4(4) . . .
Ta(1) N(6) C(27) C(26) -175.5(3) . . .
Ta(1) N(6) C(27) C(28) 5.5(7) . . .
N(5) N(6) C(27) C(26) -1.5(5) . . .
N(5) N(6) C(27) C(28) 179.5(4) . . .
Ta(1) N(7) C(37) C(38) 55.1(10) . . .
Ta(1) N(7) C(37) C(39) -63.8(9) . . .
Ta(1) N(7) C(37) C(40) 174.6(7) . . .
N(1) C(1) C(2) C(3) -0.8(5) . . .
C(1) C(2) C(3) N(2) -0.4(5) . . .
C(1) C(2) C(3) C(4) 177.2(4) . . .
N(2) C(3) C(4) C(5) -103.0(5) . . .
N(2) C(3) C(4) C(9) 82.7(5) . . .
C(2) C(3) C(4) C(5) 79.8(5) . . .
C(2) C(3) C(4) C(9) -94.4(6) . . .
C(3) C(4) C(5) C(6) -178.3(4) . . .
C(3) C(4) C(5) C(10) -1.6(6) . . .
C(3) C(4) C(9) C(8) 179.7(4) . . .
C(3) C(4) C(9) C(12) 4.6(7) . . .
C(5) C(4) C(9) C(8) 5.4(7) . . .
C(5) C(4) C(9) C(12) -169.7(4) . . .
C(9) C(4) C(5) C(6) -4.1(6) . . .
C(9) C(4) C(5) C(10) 172.6(4) . . .
C(4) C(5) C(6) C(7) -0.5(7) . . .
C(10) C(5) C(6) C(7) -177.2(4) . . .
C(5) C(6) C(7) C(8) 3.6(7) . . .
C(5) C(6) C(7) C(11) -175.5(4) . . .
C(6) C(7) C(8) C(9) -2.3(7) . . .
C(11) C(7) C(8) C(9) 176.9(5) . . .
C(7) C(8) C(9) C(4) -2.2(7) . . .
C(7) C(8) C(9) C(12) 172.9(4) . . .
N(3) C(13) C(14) C(15) -0.5(5) . . .
C(13) C(14) C(15) N(4) 0.3(5) . . .
C(13) C(14) C(15) C(16) 179.4(4) . . .
N(4) C(15) C(16) C(17) 91.0(5) . . .
N(4) C(15) C(16) C(21) -94.4(5) . . .
C(14) C(15) C(16) C(17) -87.9(5) . . .
C(14) C(15) C(16) C(21) 86.7(5) . . .
C(15) C(16) C(17) C(18) -179.7(3) . . .
C(15) C(16) C(17) C(22) 3.1(5) . . .
C(15) C(16) C(21) C(20) 178.6(3) . . .
C(15) C(16) C(21) C(24) -4.4(6) . . .
C(17) C(16) C(21) C(20) -6.7(5) . . .
C(17) C(16) C(21) C(24) 170.3(3) . . .
C(21) C(16) C(17) C(18) 5.6(6) . . .
C(21) C(16) C(17) C(22) -171.5(3) . . .
C(16) C(17) C(18) C(19) 0.3(6) . . .
C(22) C(17) C(18) C(19) 177.5(4) . . .
C(17) C(18) C(19) C(20) -4.9(6) . . .
C(17) C(18) C(19) C(23) 175.4(4) . . .
C(18) C(19) C(20) C(21) 3.7(6) . . .
C(23) C(19) C(20) C(21) -176.6(4) . . .
C(19) C(20) C(21) C(16) 2.1(6) . . .
C(19) C(20) C(21) C(24) -175.0(3) . . .
N(5) C(25) C(26) C(27) 0.6(5) . . .
C(25) C(26) C(27) N(6) 0.6(5) . . .
C(25) C(26) C(27) C(28) 179.6(4) . . .
N(6) C(27) C(28) C(29) 84.9(6) . . .
N(6) C(27) C(28) C(33) -103.1(5) . . .
C(26) C(27) C(28) C(29) -94.0(5) . . .
C(26) C(27) C(28) C(33) 78.0(6) . . .
C(27) C(28) C(29) C(30) 175.9(4) . . .
C(27) C(28) C(29) C(34) -2.5(6) . . .
C(27) C(28) C(33) C(32) -176.3(4) . . .
C(27) C(28) C(33) C(36) -0.4(7) . . .
C(29) C(28) C(33) C(32) -4.5(7) . . .
C(29) C(28) C(33) C(36) 171.4(4) . . .
C(33) C(28) C(29) C(30) 4.0(6) . . .
C(33) C(28) C(29) C(34) -174.4(4) . . .
C(28) C(29) C(30) C(31) -0.2(5) . . .
C(34) C(29) C(30) C(31) 178.1(4) . . .
C(29) C(30) C(31) C(32) -2.9(7) . . .
C(29) C(30) C(31) C(35) 177.3(4) . . .
C(30) C(31) C(32) C(33) 2.3(7) . . .
C(35) C(31) C(32) C(33) -177.8(4) . . .
C(31) C(32) C(33) C(28) 1.3(7) . . .
C(31) C(32) C(33) C(36) -174.7(4) . . .
C(42) C(41) C(46) C(45) 0.5(17) . . .
C(42) C(41) C(46) C(48) 6(3) . . .
C(42) C(41) C(46) C(51) 0.5(16) . . .
C(46) C(41) C(42) C(43) -0.3(16) . . .
C(46) C(41) C(42) C(48) -162(10) . . .
C(42) C(41) C(47) C(48) -5(2) . . .
C(42) C(41) C(47) C(54) -2.4(16) . . .
C(47) C(41) C(42) C(43) -179.3(12) . . .
C(47) C(41) C(42) C(48) 19(9) . . .
C(42) C(41) C(49) C(48) 13(4) . . .
C(42) C(41) C(49) C(50) -167(2) . . .
C(49) C(41) C(42) C(43) 11.8(16) . . .
C(49) C(41) C(42) C(48) -149(10) . . .
C(42) C(41) C(53) C(48) 8(5) . . .
C(42) C(41) C(53) C(52) 5(4) . . .
C(53) C(41) C(42) C(43) -4(3) . . .
C(53) C(41) C(42) C(48) -165(11) . . .
C(42) C(41) C(54) C(47) 177.9(14) . . .
C(42) C(41) C(54) C(48) -5(2) . . .
C(54) C(41) C(42) C(43) 178.9(14) . . .
C(54) C(41) C(42) C(48) 18(9) . . .
C(46) C(41) C(47) C(48) 176(3) . . .
C(46) C(41) C(47) C(54) 178.7(16) . . .
C(47) C(41) C(46) C(45) 179.5(14) . . .
C(47) C(41) C(46) C(48) -175(5) . . .
C(47) C(41) C(46) C(51) 179.5(12) . . .
C(46) C(41) C(49) C(48) -178(4) . . .
C(46) C(41) C(49) C(50) 1.9(16) . . .
C(49) C(41) C(46) C(45) -3.7(18) . . .
C(49) C(41) C(46) C(48) 2(3) . . .
C(49) C(41) C(46) C(51) -3.7(15) . . .
C(46) C(41) C(53) C(48) -1(7) . . .
C(46) C(41) C(53) C(52) -4(2) . . .
C(53) C(41) C(46) C(45) 174(4) . . .
C(53) C(41) C(46) C(48) 179(4) . . .
C(53) C(41) C(46) C(51) 174(4) . . .
C(46) C(41) C(54) C(47) -5(6) . . .
C(46) C(41) C(54) C(48) 173(7) . . .
C(54) C(41) C(46) C(45) -177(5) . . .
C(54) C(41) C(46) C(48) -171(9) . . .
C(54) C(41) C(46) C(51) -177(5) . . .
C(47) C(41) C(49) C(48) -2(4) . . .
C(47) C(41) C(49) C(50) 177.7(16) . . .
C(49) C(41) C(47) C(48) 1(2) . . .
C(49) C(41) C(47) C(54) 4(2) . . .
C(47) C(41) C(53) C(48) -176(8) . . .
C(47) C(41) C(53) C(52) -179(2) . . .
C(53) C(41) C(47) C(48) 178(3) . . .
C(53) C(41) C(47) C(54) -179.4(17) . . .
C(47) C(41) C(54) C(48) 177(3) . . .
C(54) C(41) C(47) C(48) -2(3) . . .
C(49) C(41) C(53) C(48) 2(5) . . .
C(49) C(41) C(53) C(52) -1(2) . . .
C(53) C(41) C(49) C(48) -179(4) . . .
C(53) C(41) C(49) C(50) 1(2) . . .
C(49) C(41) C(54) C(47) -177.7(13) . . .
C(49) C(41) C(54) C(48) -0.4(19) . . .
C(54) C(41) C(49) C(48) 1(3) . . .
C(54) C(41) C(49) C(50) -179.8(9) . . .
C(53) C(41) C(54) C(47) 1(3) . . .
C(53) C(41) C(54) C(48) 178(4) . . .
C(54) C(41) C(53) C(48) -177(9) . . .
C(54) C(41) C(53) C(52) 180(2) . . .
C(41) C(42) C(43) C(44) 1(2) . . .
C(41) C(42) C(43) C(50) -9(2) . . .
C(41) C(42) C(48) C(46) 16(8) . . .
C(41) C(42) C(48) C(47) -156(11) . . .
C(41) C(42) C(48) C(49) 32(10) . . .
C(41) C(42) C(48) C(53) 11(7) . . .
C(41) C(42) C(48) C(54) -161(10) . . .
C(43) C(42) C(48) C(46) -5(2) . . .
C(43) C(42) C(48) C(47) -176.2(17) . . .
C(43) C(42) C(48) C(49) 11.9(17) . . .
C(43) C(42) C(48) C(53) -9(4) . . .
C(43) C(42) C(48) C(54) 178.9(15) . . .
C(48) C(42) C(43) C(44) 4(2) . . .
C(48) C(42) C(43) C(50) -6(3) . . .
C(42) C(43) C(44) C(45) -2(2) . . .
C(42) C(43) C(44) C(51) -4(3) . . .
C(42) C(43) C(50) C(45) 17(3) . . .
C(42) C(43) C(50) C(49) -8.7(15) . . .
C(42) C(43) C(50) C(51) 26(4) . . .
C(44) C(43) C(50) C(45) -70(8) . . .
C(44) C(43) C(50) C(49) -96(8) . . .
C(44) C(43) C(50) C(51) -62(8) . . .
C(50) C(43) C(44) C(45) 95(8) . . .
C(50) C(43) C(44) C(51) 94(8) . . .
C(43) C(44) C(45) C(46) 3(2) . . .
C(43) C(44) C(45) C(50) -18(2) . . .
C(43) C(44) C(51) C(46) 4(3) . . .
C(43) C(44) C(51) C(50) -22(3) . . .
C(43) C(44) C(51) C(52) 8(4) . . .
C(45) C(44) C(51) C(46) -1(2) . . .
C(45) C(44) C(51) C(50) -27(7) . . .
C(45) C(44) C(51) C(52) 2(3) . . .
C(51) C(44) C(45) C(46) 179(4) . . .
C(51) C(44) C(45) C(50) 158(5) . . .
C(44) C(45) C(46) C(41) -2(2) . . .
C(44) C(45) C(46) C(48) -3(2) . . .
C(44) C(45) C(46) C(51) -2(5) . . .
C(44) C(45) C(50) C(43) 147(4) . . .
C(44) C(45) C(50) C(49) 160(3) . . .
C(44) C(45) C(50) C(51) -16(4) . . .
C(46) C(45) C(50) C(43) -15(2) . . .
C(46) C(45) C(50) C(49) -1.9(17) . . .
C(46) C(45) C(50) C(51) -178(4) . . .
C(50) C(45) C(46) C(41) 4(2) . . .
C(50) C(45) C(46) C(48) 2.8(16) . . .
C(50) C(45) C(46) C(51) 4(7) . . .
C(41) C(46) C(48) C(42) -171(5) . . .
C(41) C(46) C(48) C(47) 4(3) . . .
C(41) C(46) C(48) C(49) -178(4) . . .
C(41) C(46) C(48) C(53) -1(3) . . .
C(41) C(46) C(48) C(54) 4(3) . . .
C(41) C(46) C(51) C(44) -2(2) . . .
C(41) C(46) C(51) C(50) 4.6(17) . . .
C(41) C(46) C(51) C(52) -176(2) . . .
C(45) C(46) C(48) C(42) 4(2) . . .
C(45) C(46) C(48) C(47) 178.8(12) . . .
C(45) C(46) C(48) C(49) -2.8(16) . . .
C(45) C(46) C(48) C(53) 175(3) . . .
C(45) C(46) C(48) C(54) 178.7(18) . . .
C(45) C(46) C(51) C(44) 178(6) . . .
C(45) C(46) C(51) C(50) -176(8) . . .
C(45) C(46) C(51) C(52) 4(7) . . .
C(48) C(46) C(51) C(44) -3(2) . . .
C(48) C(46) C(51) C(50) 3.5(15) . . .
C(48) C(46) C(51) C(52) -177(2) . . .
C(51) C(46) C(48) C(42) 4(2) . . .
C(51) C(46) C(48) C(47) 178.7(10) . . .
C(51) C(46) C(48) C(49) -2.9(14) . . .
C(51) C(46) C(48) C(53) 175(3) . . .
C(51) C(46) C(48) C(54) 178.6(18) . . .
C(41) C(47) C(48) C(42) 170(4) . . .
C(41) C(47) C(48) C(46) -3(2) . . .
C(41) C(47) C(48) C(49) -177(7) . . .
C(41) C(47) C(48) C(53) -1(2) . . .
C(41) C(47) C(48) C(54) 177(3) . . .
C(41) C(47) C(54) C(48) -0.7(9) . . .
C(48) C(47) C(54) C(41) 0.7(9) . . .
C(54) C(47) C(48) C(42) -7(2) . . .
C(54) C(47) C(48) C(46) -179.9(11) . . .
C(54) C(47) C(48) C(49) 6(5) . . .
C(54) C(47) C(48) C(53) -178.6(16) . . .
C(42) C(48) C(49) C(41) -164(5) . . .
C(42) C(48) C(49) C(50) -165(3) . . .
C(42) C(48) C(53) C(41) -168(9) . . .
C(42) C(48) C(53) C(52) 9(4) . . .
C(42) C(48) C(54) C(41) 173(3) . . .
C(42) C(48) C(54) C(47) 175.6(17) . . .
C(46) C(48) C(49) C(41) 2(3) . . .
C(46) C(48) C(49) C(50) 1.5(18) . . .
C(46) C(48) C(53) C(41) 179(6) . . .
C(46) C(48) C(53) C(52) -4(2) . . .
C(46) C(48) C(54) C(41) -2(2) . . .
C(46) C(48) C(54) C(47) 0.2(17) . . .
C(47) C(48) C(49) C(41) 176(9) . . .
C(47) C(48) C(49) C(50) 175(4) . . .
C(47) C(48) C(53) C(41) 3(7) . . .
C(47) C(48) C(53) C(52) -179.3(18) . . .
C(47) C(48) C(54) C(41) -2(2) . . .
C(49) C(48) C(53) C(41) -178(6) . . .
C(49) C(48) C(53) C(52) -1(2) . . .
C(53) C(48) C(49) C(41) 1(2) . . .
C(53) C(48) C(49) C(50) 0.5(19) . . .
C(49) C(48) C(54) C(41) 179(2) . . .
C(49) C(48) C(54) C(47) -178.2(16) . . .
C(54) C(48) C(49) C(41) -179(4) . . .
C(54) C(48) C(49) C(50) -179.6(13) . . .
C(53) C(48) C(54) C(41) -1(2) . . .
C(53) C(48) C(54) C(47) 1.7(18) . . .
C(54) C(48) C(53) C(41) 2(6) . . .
C(54) C(48) C(53) C(52) 179.5(15) . . .
C(41) C(49) C(50) C(43) 160(2) . . .
C(41) C(49) C(50) C(45) -0.0(15) . . .
C(41) C(49) C(50) C(51) 1(2) . . .
C(48) C(49) C(50) C(43) 160(3) . . .
C(48) C(49) C(50) C(45) 0.1(17) . . .
C(48) C(49) C(50) C(51) 1(2) . . .
C(43) C(50) C(51) C(44) 134(6) . . .
C(43) C(50) C(51) C(46) -22(3) . . .
C(43) C(50) C(51) C(52) -22(4) . . .
C(45) C(50) C(51) C(44) 157(6) . . .
C(45) C(50) C(51) C(46) 2(3) . . .
C(45) C(50) C(51) C(52) 1(2) . . .
C(49) C(50) C(51) C(44) 153(5) . . .
C(49) C(50) C(51) C(46) -3.0(18) . . .
C(49) C(50) C(51) C(52) -3(2) . . .
C(44) C(51) C(52) C(53) -6(3) . . .
C(46) C(51) C(52) C(53) 2.7(15) . . .
C(50) C(51) C(52) C(53) 3(2) . . .
C(51) C(52) C(53) C(41) -1(2) . . .
C(51) C(52) C(53) C(48) -1(2) . . .
C(55) C(55) C(56) C(57) -4.3(11) 3_656 . .
C(55) C(55) C(56) C(59) 167.1(12) 3_656 . 3_656
C(56) C(55) C(55) C(60) -5.4(10) . 3_656 3_656
C(56) C(55) C(55) C(61) 68(10) . 3_656 3_656
C(56) C(55) C(55) C(57) 3.9(10) . 3_656 .
C(56) C(55) C(55) C(58) 52(6) . 3_656 .
C(56) C(55) C(55) C(59) 169.7(12) . 3_656 .
C(56) C(55) C(55) C(60) 174.6(12) . 3_656 .
C(55) C(55) C(56) C(57) -175.3(12) 3_656 3_656 3_656
C(55) C(55) C(56) C(59) 12.8(12) 3_656 3_656 .
C(56) C(55) C(55) C(60) 174.6(12) 3_656 3_656 3_656
C(56) C(55) C(55) C(61) -112(10) 3_656 3_656 3_656
C(56) C(55) C(55) C(57) -176.1(12) 3_656 3_656 .
C(56) C(55) C(55) C(58) -128(6) 3_656 3_656 .
C(56) C(55) C(55) C(59) -10.3(10) 3_656 3_656 .
C(56) C(55) C(55) C(60) -5.4(10) 3_656 3_656 .
C(55) C(55) C(57) C(56) 3.6(9) 3_656 3_656 3_656
C(55) C(55) C(57) C(58) -169.9(15) 3_656 3_656 3_656
C(55) C(55) C(57) C(60) 10.8(11) 3_656 3_656 .
C(55) C(55) C(57) C(61) -174.8(11) 3_656 3_656 .
C(57) C(55) C(55) C(56) -3.9(10) 3_656 3_656 3_656
C(57) C(55) C(55) C(60) 170.6(12) 3_656 3_656 3_656
C(57) C(55) C(55) C(61) -116(10) 3_656 3_656 3_656
C(57) C(55) C(55) C(56) 176.1(12) 3_656 3_656 .
C(57) C(55) C(55) C(58) -132(5) 3_656 3_656 .
C(57) C(55) C(55) C(59) -14.3(13) 3_656 3_656 .
C(57) C(55) C(55) C(60) -9.4(10) 3_656 3_656 .
C(55) C(55) C(58) C(57) 51(6) 3_656 3_656 3_656
C(55) C(55) C(58) C(59) -121(6) 3_656 3_656 3_656
C(58) C(55) C(55) C(56) -52(6) 3_656 3_656 3_656
C(58) C(55) C(55) C(60) 122(6) 3_656 3_656 3_656
C(58) C(55) C(55) C(61) -164(9) 3_656 3_656 3_656
C(58) C(55) C(55) C(56) 128(6) 3_656 3_656 .
C(58) C(55) C(55) C(57) 132(5) 3_656 3_656 .
C(58) C(55) C(55) C(59) -63(6) 3_656 3_656 .
C(58) C(55) C(55) C(60) -58(5) 3_656 3_656 .
C(55) C(55) C(59) C(58) 168.4(15) 3_656 3_656 3_656
C(55) C(55) C(59) C(60) -4.3(10) 3_656 3_656 3_656
C(55) C(55) C(59) C(56) -12.2(11) 3_656 3_656 .
C(55) C(55) C(59) C(61) 174.2(11) 3_656 3_656 .
C(59) C(55) C(55) C(56) -169.7(12) 3_656 3_656 3_656
C(59) C(55) C(55) C(60) 4.9(11) 3_656 3_656 3_656
C(59) C(55) C(55) C(61) 79(10) 3_656 3_656 3_656
C(59) C(55) C(55) C(56) 10.3(10) 3_656 3_656 .
C(59) C(55) C(55) C(57) 14.3(13) 3_656 3_656 .
C(59) C(55) C(55) C(58) 63(6) 3_656 3_656 .
C(59) C(55) C(55) C(60) -175.1(13) 3_656 3_656 .
C(55) C(55) C(60) C(59) 4.5(10) 3_656 . .
C(55) C(55) C(60) C(57) -167.4(13) 3_656 . 3_656
C(60) C(55) C(55) C(56) 5.4(10) . 3_656 3_656
C(60) C(55) C(55) C(61) -106(10) . 3_656 3_656
C(60) C(55) C(55) C(56) -174.6(12) . 3_656 .
C(60) C(55) C(55) C(57) -170.6(12) . 3_656 .
C(60) C(55) C(55) C(58) -122(6) . 3_656 .
C(60) C(55) C(55) C(59) -4.9(11) . 3_656 .
C(55) C(55) C(60) C(59) 174.7(12) 3_656 3_656 3_656
C(55) C(55) C(60) C(57) -16.4(16) 3_656 3_656 .
C(60) C(55) C(55) C(56) -174.6(12) 3_656 3_656 3_656
C(60) C(55) C(55) C(61) 74(10) 3_656 3_656 3_656
C(60) C(55) C(55) C(56) 5.4(10) 3_656 3_656 .
C(60) C(55) C(55) C(57) 9.4(10) 3_656 3_656 .
C(60) C(55) C(55) C(58) 58(6) 3_656 3_656 .
C(60) C(55) C(55) C(59) 175.1(13) 3_656 3_656 .
C(55) C(55) C(61) C(57) 66(10) 3_656 . 3_656
C(55) C(55) C(61) C(59) -103(10) 3_656 . 3_656
C(61) C(55) C(55) C(56) -68(10) . 3_656 3_656
C(61) C(55) C(55) C(60) 106(10) . 3_656 3_656
C(61) C(55) C(55) C(56) 112(10) . 3_656 .
C(61) C(55) C(55) C(57) 116(10) . 3_656 .
C(61) C(55) C(55) C(58) 164(9) . 3_656 .
C(61) C(55) C(55) C(59) -79(10) . 3_656 .
C(61) C(55) C(55) C(60) -74(10) . 3_656 .
C(56) C(55) C(56) C(57) -175.3(13) . 3_656 3_656
C(56) C(55) C(56) C(59) 12.8(19) . 3_656 .
C(56) C(55) C(56) C(57) -4.3(17) 3_656 . .
C(56) C(55) C(56) C(59) 167.1(12) 3_656 . 3_656
C(56) C(55) C(57) C(56) 17(5) . 3_656 3_656
C(56) C(55) C(57) C(58) -157(5) . 3_656 3_656
C(56) C(55) C(57) C(60) 24(5) . 3_656 .
C(56) C(55) C(57) C(61) -161(5) . 3_656 .
C(57) C(55) C(56) C(55) -15(5) 3_656 . 3_656
C(57) C(55) C(56) C(57) -19(5) 3_656 . .
C(57) C(55) C(56) C(59) 152(4) 3_656 . 3_656
C(56) C(55) C(58) C(57) 172.7(14) . 3_656 3_656
C(56) C(55) C(58) C(59) 0.6(11) . 3_656 3_656
C(58) C(55) C(56) C(55) -167.9(17) 3_656 . 3_656
C(58) C(55) C(56) C(57) -172.1(17) 3_656 . .
C(58) C(55) C(56) C(59) -0.7(15) 3_656 . 3_656
C(56) C(55) C(59) C(58) -179.4(12) . 3_656 3_656
C(56) C(55) C(59) C(60) 7.9(10) . 3_656 3_656
C(56) C(55) C(59) C(61) -173.6(13) . 3_656 .
C(59) C(55) C(56) C(55) -167.1(12) 3_656 . 3_656
C(59) C(55) C(56) C(57) -171.4(18) 3_656 . .
C(56) C(55) C(60) C(55) -5.5(12) . . 3_656
C(56) C(55) C(60) C(59) -1.0(18) . . .
C(56) C(55) C(60) C(57) -172.9(13) . . 3_656
C(60) C(55) C(56) C(55) 5.2(12) . . 3_656
C(60) C(55) C(56) C(57) 1.0(19) . . .
C(60) C(55) C(56) C(59) 172.4(14) . . 3_656
C(56) C(55) C(60) C(55) 159(4) . 3_656 3_656
C(56) C(55) C(60) C(59) -26(3) . 3_656 3_656
C(56) C(55) C(60) C(57) 142(5) . 3_656 .
C(60) C(55) C(56) C(55) -18(3) 3_656 . 3_656
C(60) C(55) C(56) C(57) -22(3) 3_656 . .
C(60) C(55) C(56) C(59) 149(4) 3_656 . 3_656
C(56) C(55) C(61) C(57) 174.5(14) . . 3_656
C(56) C(55) C(61) C(59) 5.5(11) . . 3_656
C(61) C(55) C(56) C(55) -174.0(12) . . 3_656
C(61) C(55) C(56) C(57) -178.3(13) . . .
C(61) C(55) C(56) C(59) -6.9(14) . . 3_656
C(56) C(55) C(57) C(58) -173.5(15) 3_656 3_656 3_656
C(56) C(55) C(57) C(60) 7.2(11) 3_656 3_656 .
C(56) C(55) C(57) C(61) -178.4(12) 3_656 3_656 .
C(57) C(55) C(56) C(55) 175.3(12) 3_656 3_656 3_656
C(57) C(55) C(56) C(59) -171.9(19) 3_656 3_656 .
C(56) C(55) C(58) C(57) 6.3(14) 3_656 3_656 3_656
C(56) C(55) C(58) C(59) -165.8(15) 3_656 3_656 3_656
C(58) C(55) C(56) C(55) 168.1(17) 3_656 3_656 3_656
C(58) C(55) C(56) C(57) -7.2(17) 3_656 3_656 3_656
C(58) C(55) C(56) C(59) -179.1(17) 3_656 3_656 .
C(56) C(55) C(59) C(58) 148(3) 3_656 3_656 3_656
C(56) C(55) C(59) C(60) -24(3) 3_656 3_656 3_656
C(56) C(55) C(59) C(56) -32(3) 3_656 3_656 .
C(56) C(55) C(59) C(61) 154(3) 3_656 3_656 .
C(59) C(55) C(56) C(55) 25(3) 3_656 3_656 3_656
C(59) C(55) C(56) C(57) -150(3) 3_656 3_656 3_656
C(59) C(55) C(56) C(59) 38(3) 3_656 3_656 .
C(56) C(55) C(60) C(55) 25(4) 3_656 . 3_656
C(56) C(55) C(60) C(59) 29(4) 3_656 . .
C(56) C(55) C(60) C(57) -143(5) 3_656 . 3_656
C(60) C(55) C(56) C(55) -152(5) . 3_656 3_656
C(60) C(55) C(56) C(57) 33(4) . 3_656 3_656
C(60) C(55) C(56) C(59) -139(5) . 3_656 .
C(56) C(55) C(60) C(55) -4.1(9) 3_656 3_656 3_656
C(56) C(55) C(60) C(59) 170.7(11) 3_656 3_656 3_656
C(56) C(55) C(60) C(57) -20(2) 3_656 3_656 .
C(60) C(55) C(56) C(55) 4.2(10) 3_656 3_656 3_656
C(60) C(55) C(56) C(57) -171.1(12) 3_656 3_656 3_656
C(60) C(55) C(56) C(59) 17.0(18) 3_656 3_656 .
C(56) C(55) C(61) C(57) 1.7(12) 3_656 . 3_656
C(56) C(55) C(61) C(59) -167.3(15) 3_656 . 3_656
C(61) C(55) C(56) C(55) 173.3(14) . 3_656 3_656
C(61) C(55) C(56) C(57) -2.0(15) . 3_656 3_656
C(61) C(55) C(56) C(59) -173.9(16) . 3_656 .
C(57) C(55) C(58) C(59) -172.1(12) 3_656 3_656 3_656
C(58) C(55) C(57) C(56) 173.5(15) 3_656 3_656 3_656
C(58) C(55) C(57) C(60) -179.3(15) 3_656 3_656 .
C(58) C(55) C(57) C(61) -4.8(14) 3_656 3_656 .
C(57) C(55) C(59) C(58) 12.5(18) 3_656 3_656 3_656
C(57) C(55) C(59) C(60) -160.2(18) 3_656 3_656 3_656
C(57) C(55) C(59) C(56) -168.1(18) 3_656 3_656 .
C(57) C(55) C(59) C(61) 18.3(18) 3_656 3_656 .
C(59) C(55) C(57) C(56) 160.5(18) 3_656 3_656 3_656
C(59) C(55) C(57) C(58) -13.0(19) 3_656 3_656 3_656
C(59) C(55) C(57) C(60) 167.7(19) 3_656 3_656 .
C(59) C(55) C(57) C(61) -17.9(18) 3_656 3_656 .
C(57) C(55) C(60) C(55) 167.4(13) 3_656 . 3_656
C(57) C(55) C(60) C(59) 171.9(19) 3_656 . .
C(60) C(55) C(57) C(56) -7.2(11) . 3_656 3_656
C(60) C(55) C(57) C(58) 179.3(15) . 3_656 3_656
C(60) C(55) C(57) C(61) 174.4(14) . 3_656 .
C(57) C(55) C(60) C(55) -19(2) 3_656 3_656 3_656
C(57) C(55) C(60) C(59) 155(2) 3_656 3_656 3_656
C(57) C(55) C(60) C(57) -36(3) 3_656 3_656 .
C(60) C(55) C(57) C(56) 19(2) 3_656 3_656 3_656
C(60) C(55) C(57) C(58) -155(2) 3_656 3_656 3_656
C(60) C(55) C(57) C(60) 26(2) 3_656 3_656 .
C(60) C(55) C(57) C(61) -160(2) 3_656 3_656 .
C(57) C(55) C(61) C(59) -169.0(11) 3_656 . 3_656
C(61) C(55) C(57) C(56) 178.4(12) . 3_656 3_656
C(61) C(55) C(57) C(58) 4.8(14) . 3_656 3_656
C(61) C(55) C(57) C(60) -174.4(14) . 3_656 .
C(58) C(55) C(59) C(60) -172.7(14) 3_656 3_656 3_656
C(58) C(55) C(59) C(56) 179.4(12) 3_656 3_656 .
C(58) C(55) C(59) C(61) 5.7(13) 3_656 3_656 .
C(59) C(55) C(58) C(57) 172.1(12) 3_656 3_656 3_656
C(58) C(55) C(60) C(55) 168.2(15) 3_656 . 3_656
C(58) C(55) C(60) C(59) 172.7(16) 3_656 . .
C(58) C(55) C(60) C(57) 0.8(15) 3_656 . 3_656
C(60) C(55) C(58) C(57) -0.6(12) . 3_656 3_656
C(60) C(55) C(58) C(59) -172.7(14) . 3_656 3_656
C(58) C(55) C(60) C(55) -165(2) 3_656 3_656 3_656
C(58) C(55) C(60) C(59) 10(2) 3_656 3_656 3_656
C(58) C(55) C(60) C(57) 179.1(18) 3_656 3_656 .
C(60) C(55) C(58) C(57) 163.0(17) 3_656 3_656 3_656
C(60) C(55) C(58) C(59) -9.1(18) 3_656 3_656 3_656
C(58) C(55) C(61) C(57) 38(9) 3_656 . 3_656
C(58) C(55) C(61) C(59) -131(9) 3_656 . 3_656
C(61) C(55) C(58) C(57) -141(9) . 3_656 3_656
C(61) C(55) C(58) C(59) 47(9) . 3_656 3_656
C(59) C(55) C(60) C(55) 20(5) 3_656 . 3_656
C(59) C(55) C(60) C(59) 25(6) 3_656 . .
C(59) C(55) C(60) C(57) -147(5) 3_656 . 3_656
C(60) C(55) C(59) C(58) 150(5) . 3_656 3_656
C(60) C(55) C(59) C(60) -22(5) . 3_656 3_656
C(60) C(55) C(59) C(56) -30(5) . 3_656 .
C(60) C(55) C(59) C(61) 156(5) . 3_656 .
C(59) C(55) C(60) C(55) -174.7(12) 3_656 3_656 3_656
C(59) C(55) C(60) C(57) 169(2) 3_656 3_656 .
C(60) C(55) C(59) C(58) 172.7(14) 3_656 3_656 3_656
C(60) C(55) C(59) C(56) -7.9(10) 3_656 3_656 .
C(60) C(55) C(59) C(61) 178.5(12) 3_656 3_656 .
C(59) C(55) C(61) C(57) 169.0(11) 3_656 . 3_656
C(61) C(55) C(59) C(58) -5.7(13) . 3_656 3_656
C(61) C(55) C(59) C(60) -178.5(12) . 3_656 3_656
C(61) C(55) C(59) C(56) 173.6(13) . 3_656 .
C(60) C(55) C(60) C(59) 174.7(13) . 3_656 3_656
C(60) C(55) C(60) C(57) -16(2) . 3_656 .
C(60) C(55) C(60) C(59) 4.5(17) 3_656 . .
C(60) C(55) C(60) C(57) -167.4(12) 3_656 . 3_656
C(60) C(55) C(61) C(57) -4.8(12) . . 3_656
C(60) C(55) C(61) C(59) -173.7(15) . . 3_656
C(61) C(55) C(60) C(55) 173.7(13) . . 3_656
C(61) C(55) C(60) C(59) 178.2(13) . . .
C(61) C(55) C(60) C(57) 6.3(16) . . 3_656
C(60) C(55) C(61) C(57) 167.2(16) 3_656 . 3_656
C(60) C(55) C(61) C(59) -1.8(14) 3_656 . 3_656
C(61) C(55) C(60) C(55) -172.8(14) . 3_656 3_656
C(61) C(55) C(60) C(59) 1.9(15) . 3_656 3_656
C(61) C(55) C(60) C(57) 170.8(18) . 3_656 .
C(55) C(56) C(57) C(55) 5.1(13) . . 3_656
C(55) C(56) C(57) C(58) -0.3(14) . . .
C(55) C(56) C(57) C(60) 58(6) . . 3_656
C(55) C(56) C(57) C(61) 3(2) . . 3_656
C(55) C(56) C(59) C(58) 0.5(11) . 3_656 3_656
C(55) C(56) C(59) C(60) -63(6) . 3_656 3_656
C(55) C(56) C(59) C(61) 8.6(17) . 3_656 .
C(55) C(56) C(57) C(58) -5.4(12) 3_656 . .
C(55) C(56) C(57) C(60) 53(6) 3_656 . 3_656
C(55) C(56) C(57) C(61) -1.8(13) 3_656 . 3_656
C(55) C(56) C(59) C(55) 14.5(14) 3_656 3_656 .
C(55) C(56) C(59) C(58) 15(2) 3_656 3_656 3_656
C(55) C(56) C(59) C(60) -49(6) 3_656 3_656 3_656
C(55) C(56) C(59) C(61) 23(2) 3_656 3_656 .
C(57) C(56) C(59) C(55) 65(11) . 3_656 .
C(57) C(56) C(59) C(58) 66(12) . 3_656 3_656
C(57) C(56) C(59) C(60) 2(6) . 3_656 3_656
C(57) C(56) C(59) C(61) 74(12) . 3_656 .
C(59) C(56) C(57) C(55) -56(11) 3_656 . 3_656
C(59) C(56) C(57) C(58) -61(11) 3_656 . .
C(59) C(56) C(57) C(60) -3(8) 3_656 . 3_656
C(59) C(56) C(57) C(61) -58(12) 3_656 . 3_656
C(55) C(57) C(58) C(59) -7.6(11) 3_656 . .
C(55) C(57) C(60) C(55) 17.4(17) 3_656 3_656 .
C(55) C(57) C(60) C(59) 127(10) 3_656 3_656 3_656
C(55) C(57) C(61) C(59) -7.9(8) 3_656 3_656 .
C(56) C(57) C(58) C(55) 7.2(16) . . 3_656
C(56) C(57) C(58) C(59) -0(2) . . .
C(56) C(57) C(60) C(55) -108(7) . 3_656 .
C(56) C(57) C(60) C(55) -125(7) . 3_656 3_656
C(56) C(57) C(60) C(59) 2(6) . 3_656 3_656
C(56) C(57) C(61) C(55) 2.1(15) . 3_656 3_656
C(56) C(57) C(61) C(59) -5.8(19) . 3_656 .
C(58) C(57) C(60) C(55) 18(2) . 3_656 .
C(58) C(57) C(60) C(55) 0.6(13) . 3_656 3_656
C(58) C(57) C(60) C(59) 128(9) . 3_656 3_656
C(60) C(57) C(58) C(55) -0.8(17) 3_656 . 3_656
C(60) C(57) C(58) C(59) -8(2) 3_656 . .
C(58) C(57) C(61) C(55) 18(5) . 3_656 3_656
C(58) C(57) C(61) C(59) 11(5) . 3_656 .
C(61) C(57) C(58) C(55) -158(6) 3_656 . 3_656
C(61) C(57) C(58) C(59) -166(6) 3_656 . .
C(60) C(57) C(61) C(55) -6.4(16) 3_656 3_656 3_656
C(60) C(57) C(61) C(59) -14.3(19) 3_656 3_656 .
C(61) C(57) C(60) C(55) 23(2) 3_656 3_656 .
C(61) C(57) C(60) C(55) 5.7(14) 3_656 3_656 3_656
C(61) C(57) C(60) C(59) 133(9) 3_656 3_656 3_656
C(55) C(58) C(59) C(60) -7.9(16) 3_656 . .
C(55) C(58) C(59) C(56) 0.7(18) 3_656 . 3_656
C(55) C(58) C(59) C(61) 161(4) 3_656 . 3_656
C(57) C(58) C(59) C(55) 8.3(12) . . 3_656
C(57) C(58) C(59) C(60) 0(2) . . .
C(57) C(58) C(59) C(56) 9(2) . . 3_656
C(57) C(58) C(59) C(61) 169(5) . . 3_656
C(55) C(59) C(60) C(55) -5.9(13) 3_656 . .
C(55) C(59) C(60) C(57) 117(10) 3_656 . 3_656
C(55) C(59) C(61) C(57) 8.3(8) 3_656 3_656 .
C(56) C(59) C(60) C(55) -120(7) 3_656 . .
C(56) C(59) C(60) C(55) -115(7) 3_656 . 3_656
C(56) C(59) C(60) C(57) 3(6) 3_656 . 3_656
C(56) C(59) C(61) C(55) 9.2(19) 3_656 3_656 3_656
C(56) C(59) C(61) C(57) 17(2) 3_656 3_656 .
C(58) C(59) C(60) C(55) 0.3(14) . . .
C(58) C(59) C(60) C(55) 6.2(12) . . 3_656
C(58) C(59) C(60) C(57) 124(10) . . 3_656
C(58) C(59) C(61) C(55) -16(3) . 3_656 3_656
C(58) C(59) C(61) C(57) -7(3) . 3_656 .
C(60) C(59) C(61) C(55) -2.0(16) . 3_656 3_656
C(60) C(59) C(61) C(57) 6(2) . 3_656 .
C(61) C(59) C(60) C(55) -4(2) 3_656 . .
C(61) C(59) C(60) C(55) 1.9(15) 3_656 . 3_656
C(61) C(59) C(60) C(57) 119(10) 3_656 . 3_656
